data_7135405
loop_
_publ_author_name
'To&#x142;oczko, Aleksandra'
'Ka&#x17a;mierczak, Marcin'
'Maliuzhenko, Vladyslav'
'Siczek, Mi&#x142;osz'
'Weselski, Marek'
'Bronisz, Robert'

_publ_section_title
;
 "Inverted" hysteresis in a bilayer Fe(II) spin crossover system.
;
_journal_issue 22
_journal_name_full 'Chemical communications (Cambridge, England)'
_journal_page_first 6110
_journal_page_last 6113
_journal_paper_doi 10.1039/d6cc00357e
_journal_volume 62
_journal_year 2026
_chemical_formula_moiety 'C200 H352 Fe2 N48 O16, 4(B F4), 0.46(H2 O), 2(C25 H44 N6 O2), 4(C2 H3 N)'
_chemical_formula_sum 'C258 H452.92 B4 F16 Fe2 N64 O20.46'
_chemical_formula_weight 5238.04
_chemical_melting_point ?
_space_group_crystal_system triclinic
_space_group_IT_number 2
_space_group_name_Hall '-P 1'
_space_group_name_H-M_alt 'P -1'
_atom_sites_solution_hydrogens mixed
_atom_sites_solution_primary dual
_audit_creation_date 2025-12-11
_audit_creation_method
;
Olex2 1.5
(compiled 2024.02.16 svn.r378c4104 for OlexSys, GUI svn.r6928)
;
_audit_update_record
;
2025-12-11 deposited with the CCDC.	2026-02-18 downloaded from the CCDC.
;
_cell_angle_alpha 77.55(2)
_cell_angle_beta 85.89(2)
_cell_angle_gamma 72.53(2)
_cell_formula_units_Z 1
_cell_length_a 13.001(4)
_cell_length_b 18.757(5)
_cell_length_c 33.217(8)
_cell_measurement_reflns_used 15895
_cell_measurement_temperature 250(1)
_cell_measurement_theta_max 36.6050
_cell_measurement_theta_min 2.2610
_cell_volume 7545(4)
_computing_cell_refinement 'CrysAlisPro 1.171.43.144a (Rigaku OD, 2024)'
_computing_data_collection 'CrysAlisPro system (CCD 44.116a 64-bit (release 30-06-2025))'
_computing_data_reduction 'CrysAlisPro 1.171.43.144a (Rigaku OD, 2024)'
_computing_molecular_graphics 'Olex2 1.5 (Dolomanov et al., 2009)'
_computing_publication_material 'Olex2 1.5 (Dolomanov et al., 2009)'
_computing_structure_refinement 'SHELXL 2018/3 (Sheldrick, 2015)'
_computing_structure_solution 'SHELXT  (Sheldrick, 2015)'
_diffrn_ambient_temperature 250(1)
_diffrn_detector_area_resol_mean 10.0000
_diffrn_detector_type 'HyPix-Arc 150'
_diffrn_measured_fraction_theta_full 0.998
_diffrn_measured_fraction_theta_max 0.997
_diffrn_measurement_details
;
List of Runs (angles in degrees, time in seconds):

  # Type    Start    End  Width  t~exp~   \w     \q     \k     \f   Frames
#--------------------------------------------------------------------------
  1  \w     13.00  38.00   0.50    2.90    --    0.05  39.00 -35.38   50
  2  \w     16.00  42.00   0.50    2.90    --    0.05  52.00 -43.52   52
  3  \w     13.00  39.00   0.50    2.90    --    0.05  60.00  33.35   52
  4  \w     15.00  44.00   0.50    2.90    --    0.05  49.00  69.35   58
  5  \w      9.00  34.00   0.50    2.90    --    0.05  64.00 148.86   50
  6  \w     -7.00  19.00   0.50    2.90    --    0.05  96.00 160.46   52
  7  \w     -6.00  23.00   0.50    2.90    --    0.05  91.00  87.08   58
  8  \w    -11.00  17.00   0.50    2.90    --    0.05  98.00  -5.50   56
  9  \w    -13.00  12.00   0.50    2.90    --    0.05 101.00 -66.66   50
 10  \w     -9.00  16.00   0.50    2.90    --    0.05  96.00 -88.20   50
 11  \w     -5.00  23.00   0.50    2.90    --    0.05  91.00-137.67   56
 12  \w      9.00  42.00   0.50    2.90    --    0.05  60.00-179.27   66
 13  \w     -8.00  18.00   0.50    2.90    --    0.05  97.00-121.10   52
 14  \w    -11.00  16.00   0.50    2.90    --    0.05  98.00-160.07   54
 15  \w    -24.00   8.00   0.50    2.90    --  -37.06  19.00-120.00   64
 16  \w    -19.00   7.00   0.50    2.90    --  -37.06  19.00-180.00   52
 17  \w    -45.00 -11.00   0.50    2.90    --    0.05 -44.00-153.33   68
 18  \w    -24.00   2.00   0.50    2.90    --  -37.06  19.00 -30.00   52
 19  \w    -24.00   1.00   0.50    2.90    --  -37.06  19.00  30.00   50
 20  \w    -21.00   5.00   0.50    2.90    --  -37.06  19.00   0.00   52
 21  \w     -7.00  18.00   0.50    2.90    --    0.05  93.00 -20.96   50
 22  \w    -46.00   0.00   0.50    2.90    --  -37.06  96.00 129.00   92
 23  \w      1.00  27.00   0.50    2.90    --   37.16 -19.00  30.00   52
 24  \w     11.00  45.00   0.50    2.90    --   37.16 -96.00  20.00   68
 25  \w    -24.00   1.00   0.50    2.90    --  -37.06  19.00 120.00   50
;
_diffrn_measurement_device 'four-circle diffractometer'
_diffrn_measurement_device_type 'XtaLAB Synergy R, DW system, HyPix-Arc 150'
_diffrn_measurement_method '\w scans'
_diffrn_radiation_type MoK\a
_diffrn_radiation_wavelength 0.71073
_diffrn_reflns_av_R_equivalents 0.0423
_diffrn_reflns_av_unetI/netI 0.0369
_diffrn_reflns_Laue_measured_fraction_full 0.998
_diffrn_reflns_Laue_measured_fraction_max 0.997
_diffrn_reflns_limit_h_max 17
_diffrn_reflns_limit_h_min -17
_diffrn_reflns_limit_k_max 25
_diffrn_reflns_limit_k_min -25
_diffrn_reflns_limit_l_max 44
_diffrn_reflns_limit_l_min -44
_diffrn_reflns_number 191638
_diffrn_reflns_point_group_measured_fraction_full 0.998
_diffrn_reflns_point_group_measured_fraction_max 0.997
_diffrn_reflns_theta_full 25.242
_diffrn_reflns_theta_max 28.700
_diffrn_reflns_theta_min 1.908
_exptl_absorpt_coefficient_mu 0.172
_exptl_absorpt_correction_T_max 1.000
_exptl_absorpt_correction_T_min 0.378
_exptl_absorpt_correction_type gaussian
_exptl_absorpt_process_details
;
CrysAlisPro 1.171.43.144a (Rigaku Oxford Diffraction, 2024)
Numerical absorption correction based on gaussian integration over
a multifaceted crystal model
Empirical absorption correction using spherical harmonics,
implemented in SCALE3 ABSPACK scaling algorithm.
;
_exptl_crystal_colour 'clear colourless'
_exptl_crystal_colour_lustre clear
_exptl_crystal_colour_primary colourless
_exptl_crystal_density_diffrn 1.153
_exptl_crystal_density_meas ?
_exptl_crystal_description plate
_exptl_crystal_F_000 2829
_exptl_crystal_preparation 'Magnetic properties'
_exptl_crystal_size_max 0.59
_exptl_crystal_size_mid 0.39
_exptl_crystal_size_min 0.23
_refine_diff_density_max 0.347
_refine_diff_density_min -0.328
_refine_diff_density_rms 0.050
_refine_ls_extinction_method none
_refine_ls_goodness_of_fit_ref 1.054
_refine_ls_hydrogen_treatment mixed
_refine_ls_matrix_type full
_refine_ls_number_parameters 1864
_refine_ls_number_reflns 38902
_refine_ls_number_restraints 210
_refine_ls_restrained_S_all 1.055
_refine_ls_R_factor_all 0.0980
_refine_ls_R_factor_gt 0.0685
_refine_ls_shift/su_max 0.001
_refine_ls_shift/su_mean 0.000
_refine_ls_structure_factor_coef Fsqd
_refine_ls_weighting_details 'w=1/[\s^2^(Fo^2^)+(0.0854P)^2^+4.4425P] where P=(Fo^2^+2Fc^2^)/3'
_refine_ls_weighting_scheme calc
_refine_ls_wR_factor_gt 0.1855
_refine_ls_wR_factor_ref 0.2007
_reflns_Friedel_coverage 0.000
_reflns_number_gt 27611
_reflns_number_total 38902
_reflns_threshold_expression 'I > 2\s(I)'
_cod_data_source_file d6cc00357e2.cif
_cod_data_source_block cooling_01_250k
_cod_depositor_comments
;
The following automatic conversions were performed:

data item '_chemical_melting_point' value 'not measured' was changed
to '?' -- the value is undefined or not given.

data item '_exptl_crystal_density_meas' value 'not measured' was
changed to '?' -- the value is perceived as not measured.

Automatic conversion script
Id: cif_fix_values 8170 2020-07-09 18:12:32Z antanas 

 Adding full bibliography for 7135405--7135407.cif.
;
_cod_database_code 7135405
_shelx_shelxl_version_number 2018/3
_shelx_space_group_comment
;
The symmetry employed for this shelxl refinement is uniquely defined
by the following loop, which should always be used as a source of
symmetry information in preference to the above space-group names.
They are only intended as comments.
;
_shelx_estimated_absorpt_t_max 0.961
_shelx_estimated_absorpt_t_min 0.905
_olex2_refinement_description
;
1. Fixed Uiso
 At 1.2 times of:
  All C(H) groups, All C(H,H) groups, All C(H,H,H,H) groups
 At 1.5 times of:
  All C(H,H,H) groups, All C(H,H,H,H,H,H) groups, All O(H,H) groups
2. Restrained distances
 C82-N80
 2.34 with sigma of 0.02
 C72-N70
 2.34 with sigma of 0.02
 N60-C62
 2.34 with sigma of 0.02
 N40-C42
 2.34 with sigma of 0.02
 O1-H1A
 0.85 with sigma of 0.01
 O1-H1B
 0.85 with sigma of 0.01
 H1A-H1B
 1.38 with sigma of 0.02
 C438-C437 \\sim C439-C438
 with sigma of 0.008
 C339-C338 \\sim C638-C339
 with sigma of 0.008
 C338-C337 \\sim C638-C337
 with sigma of 0.008
 C337-C336 \\sim C636-C337
 with sigma of 0.008
 C636-C335 \\sim C336-C335
 with sigma of 0.008
 C335-C334 \\sim C634-C335
 with sigma of 0.008
 C334-C333 \\sim C634-C333
 with sigma of 0.008
 C333-C332 \\sim C632-C333
 with sigma of 0.008
 C332-C331 \\sim C632-C331
 with sigma of 0.008
 C331-C330 \\sim C630-C331
 with sigma of 0.008
 C330-C329 \\sim C630-C329
 with sigma of 0.008
 C329-C328 \\sim C628-C329
 with sigma of 0.008
 C328-C327 \\sim C628-C327
 with sigma of 0.008
 C327-C326 \\sim C626-C327
 with sigma of 0.008
 C326-C325 \\sim C626-C625
 with sigma of 0.008
 C625-C624 \\sim C325-C324
 with sigma of 0.008
 C624-C623 \\sim C324-C323
 with sigma of 0.008
 C623-C322 \\sim C323-C322
 with sigma of 0.008
3. Rigid body (RIGU) restrains
 F1, F2, F3, F4, B1
 with sigma for 1-2 distances of 0.004 and sigma for 1-3 distances of 0.004
 F5, F6, F7, F8, B2
 with sigma for 1-2 distances of 0.004 and sigma for 1-3 distances of 0.004
 F9, F10, F11, F12, B3
 with sigma for 1-2 distances of 0.004 and sigma for 1-3 distances of 0.004
 F13, F14, F15, F16, B4
 with sigma for 1-2 distances of 0.004 and sigma for 1-3 distances of 0.004
 N60, C61, C62
 with sigma for 1-2 distances of 0.004 and sigma for 1-3 distances of 0.004
 N40, C41, C42
 with sigma for 1-2 distances of 0.004 and sigma for 1-3 distances of 0.004
 N50, C51, C52
 with sigma for 1-2 distances of 0.004 and sigma for 1-3 distances of 0.004
 N70, C71, C72
 with sigma for 1-2 distances of 0.004 and sigma for 1-3 distances of 0.004
 N80, C81, C82
 with sigma for 1-2 distances of 0.004 and sigma for 1-3 distances of 0.004
 N90, C91, C92
 with sigma for 1-2 distances of 0.004 and sigma for 1-3 distances of 0.004
4. Same fragment restrains
{F1, F2, F3, F4, B1} sigma for 1-2: 0.008, 1-3: 0.04
as in
{F5, F6, F7, F8, B2}
{N90, C91, C92} sigma for 1-2: 0.004, 1-3: 0.04
as in
{N70, C71, C72}
{N90, C91, C92} sigma for 1-2: 0.004, 1-3: 0.04
as in
{N60, C61, C62}
{N90, C91, C92} sigma for 1-2: 0.004, 1-3: 0.04
as in
{N80, C81, C82}
{N90, C91, C92} sigma for 1-2: 0.004, 1-3: 0.04
as in
{N50, C51, C52}
{N90, C91, C92} sigma for 1-2: 0.004, 1-3: 0.04
as in
{N40, C41, C42}
{F9, F10, F11, F12, B3} sigma for 1-2: 0.02, 1-3: 0.04
as in
{F13, F14, F15, F16, B4}
5. Others
 Sof(F5)=Sof(F6)=Sof(F7)=Sof(F8)=Sof(B2)=1-FVAR(1)
 Sof(F1)=Sof(F2)=Sof(F3)=Sof(F4)=Sof(B1)=FVAR(1)
 Sof(H32K)=Sof(H32L)=Sof(H32Q)=Sof(H32R)=Sof(H33E)=Sof(H33F)=Sof(H33K)=
 Sof(H33L)=Sof(H33Q)=Sof(H33R)=Sof(H33W)=Sof(H33X)=Sof(HC)=Sof(HD)=Sof(HE)=
 Sof(C623)=Sof(H62A)=Sof(H62B)=Sof(C624)=Sof(H62C)=Sof(H62D)=Sof(C625)=
 Sof(H62E)=Sof(H62F)=Sof(C626)=Sof(H62G)=Sof(H62H)=Sof(C628)=Sof(H62I)=
 Sof(H62J)=Sof(C630)=Sof(H63A)=Sof(H63B)=Sof(C632)=Sof(H63C)=Sof(H63D)=
 Sof(C634)=Sof(H63E)=Sof(H63F)=Sof(C636)=Sof(H63G)=Sof(H63H)=Sof(C638)=
 Sof(H63I)=Sof(H63J)=1-FVAR(2)
 Sof(C323)=Sof(H32A)=Sof(H32B)=Sof(C324)=Sof(H32C)=Sof(H32D)=Sof(C325)=
 Sof(H32E)=Sof(H32F)=Sof(C326)=Sof(H32G)=Sof(H32H)=Sof(H32I)=Sof(H32J)=
 Sof(C328)=Sof(H32M)=Sof(H32N)=Sof(H32O)=Sof(H32P)=Sof(C330)=Sof(H33A)=
 Sof(H33B)=Sof(H33C)=Sof(H33D)=Sof(C332)=Sof(H33G)=Sof(H33H)=Sof(H33I)=
 Sof(H33J)=Sof(C334)=Sof(H33M)=Sof(H33N)=Sof(H33O)=Sof(H33P)=Sof(C336)=
 Sof(H33S)=Sof(H33T)=Sof(H33U)=Sof(H33V)=Sof(C338)=Sof(H33Y)=Sof(H)=Sof(H33Z)=
 Sof(HA)=Sof(HB)=FVAR(2)
 Sof(F13)=Sof(F14)=Sof(F15)=Sof(F16)=Sof(B4)=1-FVAR(3)
 Sof(F9)=Sof(F10)=Sof(F11)=Sof(F12)=Sof(B3)=FVAR(3)
 Fixed Sof: O1(0.23) H1A(0.23) H1B(0.23) N90(0.5) C91(0.5) C92(0.5) H92O(0.5)
 H92P(0.5) H92Q(0.5) N40(0.25) C41(0.25) C42(0.25) H42O(0.25) H42P(0.25)
 H42Q(0.25) N50(0.5) C51(0.5) C52(0.5) H52A(0.5) H52B(0.5) H52C(0.5) N60(0.25)
 C61(0.25) C62(0.25) H62K(0.25) H62L(0.25) H62M(0.25) N70(0.25) C71(0.25)
 C72(0.25) H72A(0.25) H72B(0.25) H72C(0.25) N80(0.25) C81(0.25) C82(0.25)
 H82A(0.25) H82B(0.25) H82C(0.25)
6.a Ternary CH refined with riding coordinates:
 C102(H102), C202(H202), C302(H302), C402(H402), C902(H902)
6.b Secondary CH2 refined with riding coordinates:
 C101(H10A,H10B), C103(H10C,H10D), C123(H12A,H12B), C124(H12C,H12D), C125(H12E,
 H12F), C126(H12G,H12H), C127(H12I,H12J), C128(H12K,H12L), C129(H12M,H12N),
 C130(H13A,H13B), C131(H13C,H13D), C132(H13E,H13F), C133(H13G,H13H), C134(H13I,
 H13J), C135(H13K,H13L), C136(H13M,H13N), C137(H13O,H13P), C138(H13Q,H13R),
 C201(H20A,H20B), C203(H20C,H20D), C223(H22A,H22B), C224(H22C,H22D), C225(H22E,
 H22F), C226(H22G,H22H), C227(H22I,H22J), C228(H22K,H22L), C229(H22M,H22N),
 C230(H23A,H23B), C231(H23C,H23D), C232(H23E,H23F), C233(H23G,H23H), C234(H23I,
 H23J), C235(H23K,H23L), C236(H23M,H23N), C237(H23O,H23P), C238(H23Q,H23R),
 C301(H30A,H30B), C303(H30C,H30D), C323(H32A,H32B), C324(H32C,H32D), C325(H32E,
 H32F), C326(H32G,H32H), C327(H32I,H32J), C327(H32K,H32L), C328(H32M,H32N),
 C329(H32O,H32P), C329(H32Q,H32R), C330(H33A,H33B), C331(H33C,H33D), C331(H33E,
 H33F), C332(H33G,H33H), C333(H33I,H33J), C333(H33K,H33L), C334(H33M,H33N),
 C335(H33O,H33P), C335(H33Q,H33R), C336(H33S,H33T), C337(H33U,H33V), C337(H33W,
 H33X), C338(H33Y,H), C401(H40A,H40B), C403(H40C,H40D), C423(H42A,H42B),
 C424(H42C,H42D), C425(H42E,H42F), C426(H42G,H42H), C427(H42I,H42J), C428(H42K,
 H42L), C429(H42M,H42N), C430(H43A,H43B), C431(H43C,H43D), C432(H43E,H43F),
 C433(H43G,H43H), C434(H43I,H43J), C435(H43K,H43L), C436(H43M,H43N), C437(H43O,
 H43P), C438(H43Q,H43R), C623(H62A,H62B), C624(H62C,H62D), C625(H62E,H62F),
 C626(H62G,H62H), C628(H62I,H62J), C630(H63A,H63B), C632(H63C,H63D), C634(H63E,
 H63F), C636(H63G,H63H), C638(H63I,H63J), C901(H90A,H90B), C903(H90C,H90D),
 C923(H92A,H92B), C924(H92C,H92D), C925(H92E,H92F), C926(H92G,H92H), C927(H92I,
 H92J), C928(H92K,H92L), C929(H92M,H92N), C930(H93A,H93B), C931(H93C,H93D),
 C932(H93E,H93F), C933(H93G,H93H), C934(H93I,H93J), C935(H93K,H93L), C936(H93M,
 H93N), C937(H93O,H93P), C938(H93Q,H93R)
6.c Aromatic/amide H refined with riding coordinates:
 C114(H114), C115(H115), C116(H116), C117(H117), C214(H214), C215(H215),
 C216(H216), C217(H217), C314(H314), C315(H315), C316(H316), C317(H317),
 C414(H414), C415(H415), C416(H416), C417(H417), C914(H914), C915(H915),
 C916(H916), C917(H917)
6.d Idealised Me refined as rotating group:
 C139(H13S,H13T,H13U), C239(H23S,H23T,H23U), C339(H33Z,HA,HB), C339(HC,HD,HE),
 C439(H43S,H43T,H43U), C939(H93S,H93T,H93U), C92(H92O,H92P,H92Q), C42(H42O,H42P,
 H42Q), C52(H52A,H52B,H52C), C62(H62K,H62L,H62M), C72(H72A,H72B,H72C), C82(H82A,
 H82B,H82C)
;
_olex2_exptl_crystal_mounting_method 'glass capillar'
_olex2_submission_special_instructions 'No special instructions were received'
_oxdiff_exptl_absorpt_empirical_details
;
Empirical correction (ABSPACK) includes:
- Absorption correction using spherical harmonics
- Frame scaling
;

loop_
_space_group_symop_operation_xyz
'x, y, z'
'-x, -y, -z'

loop_
_atom_site_label
_atom_site_type_symbol
_atom_site_fract_x
_atom_site_fract_y
_atom_site_fract_z
_atom_site_U_iso_or_equiv
_atom_site_adp_type
_atom_site_occupancy
_atom_site_site_symmetry_order
_atom_site_calc_flag
_atom_site_refinement_flags_posn
_atom_site_refinement_flags_adp
_atom_site_refinement_flags_occupancy
_atom_site_disorder_assembly
_atom_site_disorder_group
Fe1 Fe 1.000000 0.000000 1.000000 0.02902(9) Uani 1 2 d S . P . .
Fe2 Fe 0.500000 0.500000 1.000000 0.02682(9) Uani 1 2 d S . P . .
O121 O 1.31401(13) 0.03945(9) 0.84279(5) 0.0425(3) Uani 1 1 d . . . . .
O122 O 1.13523(15) 0.05488(13) 0.84708(7) 0.0651(5) Uani 1 1 d . . . . .
O221 O 0.61346(12) 0.26046(8) 0.90091(5) 0.0371(3) Uani 1 1 d . . . . .
O222 O 0.46414(15) 0.28606(11) 0.86434(6) 0.0590(5) Uani 1 1 d . . . . .
O321 O 0.92350(13) 0.32183(10) 0.91401(5) 0.0481(4) Uani 1 1 d . . . . .
O322 O 1.09340(17) 0.26747(12) 0.89515(7) 0.0686(6) Uani 1 1 d . . . . .
O421 O 0.24267(14) 0.51996(10) 0.83302(5) 0.0473(4) Uani 1 1 d . . . . .
O422 O 0.40775(16) 0.53034(11) 0.83966(6) 0.0601(5) Uani 1 1 d . . . . .
N111 N 1.27227(15) 0.01570(12) 0.92806(6) 0.0410(4) Uani 1 1 d . . . . .
N112 N 1.17678(16) 0.04483(11) 0.94491(6) 0.0413(4) Uani 1 1 d . . . . .
N113 N 1.13551(14) -0.01247(10) 0.95775(6) 0.0379(4) Uani 1 1 d . . . . .
N131 N 1.35050(19) 0.17755(13) 0.80049(6) 0.0513(5) Uani 1 1 d . . . . .
N132 N 1.2879(2) 0.25016(15) 0.78926(8) 0.0701(7) Uani 1 1 d . . . . .
N133 N 1.2705(3) 0.26253(19) 0.74974(9) 0.0850(9) Uani 1 1 d . . . . .
N211 N 0.73741(14) 0.09886(9) 0.91975(5) 0.0347(4) Uani 1 1 d . . . . .
N212 N 0.78797(14) 0.07031(10) 0.95575(5) 0.0356(4) Uani 1 1 d . . . . .
N213 N 0.89166(14) 0.05091(9) 0.94784(6) 0.0360(4) Uani 1 1 d . . . . .
N231 N 0.54706(14) 0.27136(9) 0.98959(5) 0.0330(4) Uani 1 1 d . . . . .
N232 N 0.58264(14) 0.33196(9) 0.98906(5) 0.0349(4) Uani 1 1 d . . . . .
N233 N 0.50449(14) 0.38091(9) 1.00518(5) 0.0332(4) Uani 1 1 d . . . . .
N311 N 0.97733(14) 0.23305(9) 0.99749(6) 0.0342(4) Uani 1 1 d . . . . .
N312 N 0.93545(14) 0.17787(10) 0.99291(6) 0.0388(4) Uani 1 1 d . . . . .
N313 N 1.01083(14) 0.11218(10) 1.00444(6) 0.0375(4) Uani 1 1 d . . . . .
N331 N 0.79158(15) 0.46099(10) 0.93255(6) 0.0392(4) Uani 1 1 d . . . . .
N332 N 0.72922(14) 0.46845(10) 0.96595(6) 0.0370(4) Uani 1 1 d . . . . .
N333 N 0.62853(14) 0.48743(9) 0.95358(5) 0.0342(4) Uani 1 1 d . . . . .
N411 N 0.25300(15) 0.51474(11) 0.92098(6) 0.0395(4) Uani 1 1 d . . . . .
N412 N 0.34704(15) 0.48074(11) 0.93994(5) 0.0386(4) Uani 1 1 d . . . . .
N413 N 0.37651(14) 0.53443(10) 0.95154(5) 0.0349(4) Uani 1 1 d . . . . .
N431 N 0.12612(16) 0.42298(12) 0.82561(6) 0.0461(5) Uani 1 1 d . . . . .
N432 N 0.03468(18) 0.44663(15) 0.84626(7) 0.0568(6) Uani 1 1 d . . . . .
N433 N -0.04463(19) 0.47186(16) 0.81987(8) 0.0650(6) Uani 1 1 d . . . . .
C101 C 1.3357(2) 0.06613(16) 0.90908(7) 0.0494(6) Uani 1 1 d . . . . .
H10A H 1.412405 0.037313 0.910097 0.059 Uiso 1 1 calc R U . . .
H10B H 1.325287 0.106891 0.924468 0.059 Uiso 1 1 calc R U . . .
C102 C 1.30243(19) 0.10094(13) 0.86451(7) 0.0408(5) Uani 1 1 d . . . . .
H102 H 1.227182 0.134537 0.863042 0.049 Uiso 1 1 calc R U . . .
C103 C 1.3786(2) 0.14486(15) 0.84354(8) 0.0492(6) Uani 1 1 d . . . . .
H10C H 1.375944 0.185840 0.857919 0.059 Uiso 1 1 calc R U . . .
H10D H 1.452477 0.110576 0.845227 0.059 Uiso 1 1 calc R U . . .
C114 C 1.20498(19) -0.07668(13) 0.94786(7) 0.0443(5) Uani 1 1 d . . . . .
H114 H 1.194125 -0.125205 0.953265 0.053 Uiso 1 1 calc R U . . .
C115 C 1.29223(19) -0.05900(14) 0.92897(8) 0.0471(5) Uani 1 1 d . . . . .
H115 H 1.353367 -0.091800 0.918746 0.057 Uiso 1 1 calc R U . . .
C116 C 1.3202(3) 0.1981(2) 0.73620(10) 0.0806(10) Uani 1 1 d . . . . .
H116 H 1.319383 0.191909 0.708892 0.097 Uiso 1 1 calc R U . . .
C117 C 1.3719(3) 0.14292(19) 0.76815(9) 0.0675(8) Uani 1 1 d . . . . .
H117 H 1.412920 0.092447 0.767650 0.081 Uiso 1 1 calc R U . . .
C122 C 1.2235(2) 0.02319(16) 0.83531(8) 0.0492(6) Uani 1 1 d . . . . .
C123 C 1.2486(2) -0.03903(18) 0.81152(10) 0.0629(7) Uani 1 1 d . . . . .
H12A H 1.261088 -0.088196 0.830903 0.075 Uiso 1 1 calc R U . . .
H12B H 1.315394 -0.039465 0.795751 0.075 Uiso 1 1 calc R U . . .
C124 C 1.1605(3) -0.03067(19) 0.78238(10) 0.0648(8) Uani 1 1 d . . . . .
H12C H 1.147378 0.018783 0.763222 0.078 Uiso 1 1 calc R U . . .
H12D H 1.093934 -0.030887 0.798193 0.078 Uiso 1 1 calc R U . . .
C125 C 1.1866(3) -0.0933(2) 0.75784(10) 0.0693(8) Uani 1 1 d . . . . .
H12E H 1.255006 -0.094625 0.743097 0.083 Uiso 1 1 calc R U . . .
H12F H 1.196531 -0.142512 0.776999 0.083 Uiso 1 1 calc R U . . .
C126 C 1.1009(3) -0.0837(2) 0.72701(10) 0.0727(9) Uani 1 1 d . . . . .
H12G H 1.086323 -0.032685 0.709384 0.087 Uiso 1 1 calc R U . . .
H12H H 1.034149 -0.087059 0.741950 0.087 Uiso 1 1 calc R U . . .
C127 C 1.1318(3) -0.1428(2) 0.69991(11) 0.0766(9) Uani 1 1 d . . . . .
H12I H 1.202420 -0.143101 0.687300 0.092 Uiso 1 1 calc R U . . .
H12J H 1.139182 -0.193323 0.717352 0.092 Uiso 1 1 calc R U . . .
C128 C 1.0520(3) -0.1294(2) 0.66598(10) 0.0755(9) Uani 1 1 d . . . . .
H12K H 1.039955 -0.077439 0.649757 0.091 Uiso 1 1 calc R U . . .
H12L H 0.982879 -0.133627 0.678509 0.091 Uiso 1 1 calc R U . . .
C129 C 1.0899(3) -0.1858(2) 0.63725(10) 0.0760(9) Uani 1 1 d . . . . .
H12M H 1.160034 -0.182640 0.625440 0.091 Uiso 1 1 calc R U . . .
H12N H 1.100067 -0.237670 0.653451 0.091 Uiso 1 1 calc R U . . .
C130 C 1.0126(3) -0.1721(2) 0.60242(10) 0.0746(9) Uani 1 1 d . . . . .
H13A H 1.000461 -0.119705 0.586746 0.090 Uiso 1 1 calc R U . . .
H13B H 0.943139 -0.177066 0.614194 0.090 Uiso 1 1 calc R U . . .
C131 C 1.0527(3) -0.2268(2) 0.57314(10) 0.0749(9) Uani 1 1 d . . . . .
H13C H 1.066140 -0.279260 0.588935 0.090 Uiso 1 1 calc R U . . .
H13D H 1.121456 -0.221173 0.561006 0.090 Uiso 1 1 calc R U . . .
C132 C 0.9745(3) -0.2144(2) 0.53849(9) 0.0724(9) Uani 1 1 d . . . . .
H13E H 0.905467 -0.219591 0.550581 0.087 Uiso 1 1 calc R U . . .
H13F H 0.961639 -0.162194 0.522464 0.087 Uiso 1 1 calc R U . . .
C133 C 1.0148(3) -0.2700(2) 0.50958(10) 0.0736(9) Uani 1 1 d . . . . .
H13G H 1.027135 -0.322152 0.525600 0.088 Uiso 1 1 calc R U . . .
H13H H 1.084176 -0.265094 0.497708 0.088 Uiso 1 1 calc R U . . .
C134 C 0.9375(3) -0.2575(2) 0.47469(9) 0.0730(9) Uani 1 1 d . . . . .
H13I H 0.867874 -0.261731 0.486532 0.088 Uiso 1 1 calc R U . . .
H13J H 0.925949 -0.205538 0.458422 0.088 Uiso 1 1 calc R U . . .
C135 C 0.9776(3) -0.3137(2) 0.44626(10) 0.0758(10) Uani 1 1 d . . . . .
H13K H 1.047783 -0.310002 0.434789 0.091 Uiso 1 1 calc R U . . .
H13L H 0.988195 -0.365595 0.462499 0.091 Uiso 1 1 calc R U . . .
C136 C 0.9021(3) -0.3011(2) 0.41113(9) 0.0736(9) Uani 1 1 d . . . . .
H13M H 0.891850 -0.249302 0.394786 0.088 Uiso 1 1 calc R U . . .
H13N H 0.831706 -0.304402 0.422606 0.088 Uiso 1 1 calc R U . . .
C137 C 0.9416(3) -0.3577(2) 0.38278(10) 0.0804(11) Uani 1 1 d . . . . .
H13O H 1.012529 -0.354861 0.371668 0.096 Uiso 1 1 calc R U . . .
H13P H 0.950902 -0.409359 0.399089 0.096 Uiso 1 1 calc R U . . .
C138 C 0.8681(4) -0.3448(2) 0.34760(11) 0.0946(13) Uani 1 1 d . . . . .
H13Q H 0.860114 -0.293596 0.330868 0.114 Uiso 1 1 calc R U . . .
H13R H 0.796723 -0.346560 0.358635 0.114 Uiso 1 1 calc R U . . .
C139 C 0.9073(5) -0.4026(3) 0.32012(13) 0.131(2) Uani 1 1 d . . . . .
H13S H 0.851265 -0.396007 0.300682 0.196 Uiso 1 1 calc R U . . .
H13T H 0.924279 -0.453816 0.336924 0.196 Uiso 1 1 calc R U . . .
H13U H 0.971323 -0.395122 0.305184 0.196 Uiso 1 1 calc R U . . .
C201 C 0.62006(16) 0.12634(11) 0.91975(7) 0.0351(4) Uani 1 1 d . . . . .
H20A H 0.591668 0.089676 0.939422 0.042 Uiso 1 1 calc R U . . .
H20B H 0.593923 0.129385 0.892297 0.042 Uiso 1 1 calc R U . . .
C202 C 0.57728(17) 0.20475(11) 0.93120(6) 0.0334(4) Uani 1 1 d . . . . .
H202 H 0.497474 0.220001 0.931304 0.040 Uiso 1 1 calc R U . . .
C203 C 0.61555(18) 0.20629(11) 0.97313(7) 0.0360(4) Uani 1 1 d . . . . .
H20C H 0.615218 0.158799 0.992441 0.043 Uiso 1 1 calc R U . . .
H20D H 0.689852 0.209127 0.970623 0.043 Uiso 1 1 calc R U . . .
C214 C 0.9069(2) 0.06635(16) 0.90646(8) 0.0543(6) Uani 1 1 d . . . . .
H214 H 0.973839 0.057505 0.892647 0.065 Uiso 1 1 calc R U . . .
C215 C 0.8081(2) 0.09697(17) 0.88840(8) 0.0553(7) Uani 1 1 d . . . . .
H215 H 0.792989 0.113232 0.860075 0.066 Uiso 1 1 calc R U . . .
C216 C 0.42021(19) 0.35144(12) 1.01570(7) 0.0383(5) Uani 1 1 d . . . . .
H216 H 0.355002 0.374930 1.028006 0.046 Uiso 1 1 calc R U . . .
C217 C 0.44735(19) 0.28190(12) 1.00521(7) 0.0408(5) Uani 1 1 d . . . . .
H217 H 0.404888 0.248362 1.008296 0.049 Uiso 1 1 calc R U . . .
C222 C 0.54859(19) 0.29689(12) 0.86846(7) 0.0397(5) Uani 1 1 d . . . . .
C223 C 0.5951(2) 0.35230(14) 0.83883(8) 0.0506(6) Uani 1 1 d . . . . .
H22A H 0.673094 0.329461 0.836396 0.061 Uiso 1 1 calc R U . . .
H22B H 0.583296 0.398601 0.849840 0.061 Uiso 1 1 calc R U . . .
C224 C 0.5447(2) 0.37395(15) 0.79606(8) 0.0529(6) Uani 1 1 d . . . . .
H22C H 0.465997 0.388341 0.799160 0.063 Uiso 1 1 calc R U . . .
H22D H 0.563807 0.418794 0.780313 0.063 Uiso 1 1 calc R U . . .
C225 C 0.5796(3) 0.31077(16) 0.77165(8) 0.0587(7) Uani 1 1 d . . . . .
H22E H 0.657306 0.299633 0.766164 0.070 Uiso 1 1 calc R U . . .
H22F H 0.566446 0.264402 0.788311 0.070 Uiso 1 1 calc R U . . .
C226 C 0.5209(2) 0.33115(16) 0.73110(8) 0.0560(6) Uani 1 1 d . . . . .
H22G H 0.531501 0.378875 0.715126 0.067 Uiso 1 1 calc R U . . .
H22H H 0.443545 0.340379 0.736823 0.067 Uiso 1 1 calc R U . . .
C227 C 0.5571(3) 0.27054(18) 0.70499(8) 0.0619(7) Uani 1 1 d . . . . .
H22I H 0.552040 0.221742 0.721628 0.074 Uiso 1 1 calc R U . . .
H22J H 0.632969 0.264332 0.697225 0.074 Uiso 1 1 calc R U . . .
C228 C 0.4908(3) 0.28942(17) 0.66592(8) 0.0597(7) Uani 1 1 d . . . . .
H22K H 0.414714 0.297113 0.673714 0.072 Uiso 1 1 calc R U . . .
H22L H 0.497489 0.337577 0.649006 0.072 Uiso 1 1 calc R U . . .
C229 C 0.5241(3) 0.22843(19) 0.64012(9) 0.0676(8) Uani 1 1 d . . . . .
H22M H 0.597994 0.224225 0.630110 0.081 Uiso 1 1 calc R U . . .
H22N H 0.524127 0.179257 0.657750 0.081 Uiso 1 1 calc R U . . .
C230 C 0.4519(3) 0.24355(18) 0.60351(9) 0.0647(8) Uani 1 1 d . . . . .
H23A H 0.378863 0.244927 0.613686 0.078 Uiso 1 1 calc R U . . .
H23B H 0.448588 0.294077 0.586790 0.078 Uiso 1 1 calc R U . . .
C231 C 0.4876(3) 0.18547(19) 0.57618(9) 0.0688(8) Uani 1 1 d . . . . .
H23C H 0.494834 0.134575 0.593178 0.083 Uiso 1 1 calc R U . . .
H23D H 0.559008 0.186134 0.564737 0.083 Uiso 1 1 calc R U . . .
C232 C 0.4117(3) 0.19855(18) 0.54080(9) 0.0664(8) Uani 1 1 d . . . . .
H23E H 0.340803 0.196445 0.552265 0.080 Uiso 1 1 calc R U . . .
H23F H 0.402843 0.249991 0.524237 0.080 Uiso 1 1 calc R U . . .
C233 C 0.4491(3) 0.14153(18) 0.51275(9) 0.0681(8) Uani 1 1 d . . . . .
H23G H 0.518474 0.145184 0.500319 0.082 Uiso 1 1 calc R U . . .
H23H H 0.460854 0.089917 0.529468 0.082 Uiso 1 1 calc R U . . .
C234 C 0.3708(3) 0.15289(18) 0.47861(9) 0.0660(8) Uani 1 1 d . . . . .
H23I H 0.301932 0.148304 0.491126 0.079 Uiso 1 1 calc R U . . .
H23J H 0.357948 0.204920 0.462316 0.079 Uiso 1 1 calc R U . . .
C235 C 0.4081(3) 0.09731(18) 0.44981(9) 0.0675(8) Uani 1 1 d . . . . .
H23K H 0.476501 0.102307 0.436991 0.081 Uiso 1 1 calc R U . . .
H23L H 0.421682 0.045226 0.466097 0.081 Uiso 1 1 calc R U . . .
C236 C 0.3287(3) 0.10866(18) 0.41610(9) 0.0673(8) Uani 1 1 d . . . . .
H23M H 0.315030 0.160822 0.399925 0.081 Uiso 1 1 calc R U . . .
H23N H 0.260273 0.103748 0.429006 0.081 Uiso 1 1 calc R U . . .
C237 C 0.3647(3) 0.05338(19) 0.38688(10) 0.0709(8) Uani 1 1 d . . . . .
H23O H 0.432417 0.058846 0.373558 0.085 Uiso 1 1 calc R U . . .
H23P H 0.379314 0.001132 0.403032 0.085 Uiso 1 1 calc R U . . .
C238 C 0.2842(3) 0.0647(2) 0.35399(11) 0.0806(10) Uani 1 1 d . . . . .
H23Q H 0.268432 0.117304 0.338270 0.097 Uiso 1 1 calc R U . . .
H23R H 0.216959 0.058243 0.367370 0.097 Uiso 1 1 calc R U . . .
C239 C 0.3201(4) 0.0110(3) 0.32419(12) 0.1013(14) Uani 1 1 d . . . . .
H23S H 0.266667 0.024797 0.302750 0.152 Uiso 1 1 calc R U . . .
H23T H 0.328055 -0.041008 0.338897 0.152 Uiso 1 1 calc R U . . .
H23U H 0.388738 0.014671 0.311845 0.152 Uiso 1 1 calc R U . . .
C301 C 0.91717(19) 0.31304(12) 0.98652(8) 0.0426(5) Uani 1 1 d . . . . .
H30A H 0.924915 0.338974 1.008273 0.051 Uiso 1 1 calc R U . . .
H30B H 0.840496 0.317869 0.984343 0.051 Uiso 1 1 calc R U . . .
C302 C 0.95661(18) 0.35097(12) 0.94599(7) 0.0407(5) Uani 1 1 d . . . . .
H302 H 1.036276 0.337643 0.946186 0.049 Uiso 1 1 calc R U . . .
C303 C 0.90882(18) 0.43740(12) 0.93706(8) 0.0444(5) Uani 1 1 d . . . . .
H30C H 0.926939 0.457620 0.959582 0.053 Uiso 1 1 calc R U . . .
H30D H 0.941140 0.459256 0.911649 0.053 Uiso 1 1 calc R U . . .
C314 C 1.10007(19) 0.12536(12) 1.01584(7) 0.0419(5) Uani 1 1 d . . . . .
H314 H 1.164506 0.087977 1.025394 0.050 Uiso 1 1 calc R U . . .
C315 C 1.08037(19) 0.20245(13) 1.01107(8) 0.0440(5) Uani 1 1 d . . . . .
H315 H 1.127906 0.228632 1.016114 0.053 Uiso 1 1 calc R U . . .
C316 C 0.6283(2) 0.49178(14) 0.91232(7) 0.0481(6) Uani 1 1 d . . . . .
H316 H 0.567172 0.504236 0.895802 0.058 Uiso 1 1 calc R U . . .
C317 C 0.7329(2) 0.47480(15) 0.89917(8) 0.0527(6) Uani 1 1 d . . . . .
H317 H 0.758253 0.473204 0.872050 0.063 Uiso 1 1 calc R U . . .
C322 C 0.9983(2) 0.28197(15) 0.89074(8) 0.0512(6) Uani 1 1 d D . . . .
C323 C 0.9310(5) 0.2764(5) 0.85658(19) 0.0613(17) Uani 0.552(8) 1 d D . P A 1
H32A H 0.885031 0.244112 0.868511 0.074 Uiso 0.552(8) 1 calc R U P A 1
H32B H 0.883592 0.327458 0.845367 0.074 Uiso 0.552(8) 1 calc R U P A 1
C324 C 0.9958(14) 0.2445(13) 0.8218(3) 0.070(5) Uani 0.552(8) 1 d D . P A 1
H32C H 1.043320 0.193410 0.832942 0.084 Uiso 0.552(8) 1 calc R U P A 1
H32D H 1.041509 0.276839 0.809705 0.084 Uiso 0.552(8) 1 calc R U P A 1
C325 C 0.9279(11) 0.2392(7) 0.7884(3) 0.067(3) Uani 0.552(8) 1 d D . P A 1
H32E H 0.898106 0.196909 0.800234 0.080 Uiso 0.552(8) 1 calc R U P A 1
H32F H 0.866728 0.285682 0.785089 0.080 Uiso 0.552(8) 1 calc R U P A 1
C326 C 0.9610(9) 0.2296(6) 0.7481(3) 0.076(3) Uani 0.552(8) 1 d D . P A 1
H32G H 1.038290 0.202407 0.749413 0.091 Uiso 0.552(8) 1 calc R U P A 1
H32H H 0.953939 0.280783 0.731419 0.091 Uiso 0.552(8) 1 calc R U P A 1
C327 C 0.9111(3) 0.1908(2) 0.72422(11) 0.0819(10) Uani 1 1 d D . . . .
H32I H 0.929097 0.137126 0.738465 0.098 Uiso 0.552(8) 1 calc R U P A 1
H32J H 0.832897 0.212066 0.726908 0.098 Uiso 0.552(8) 1 calc R U P A 1
H32K H 0.861968 0.163319 0.739094 0.098 Uiso 0.448(8) 1 calc R U P A 2
H32L H 0.866575 0.242526 0.712554 0.098 Uiso 0.448(8) 1 calc R U P A 2
C328 C 0.9336(7) 0.1909(5) 0.68049(18) 0.071(2) Uani 0.552(8) 1 d D . P A 1
H32M H 1.011521 0.168688 0.677483 0.085 Uiso 0.552(8) 1 calc R U P A 1
H32N H 0.915930 0.244326 0.665895 0.085 Uiso 0.552(8) 1 calc R U P A 1
C329 C 0.8802(3) 0.1518(2) 0.65881(11) 0.0832(10) Uani 1 1 d D . . . .
H32O H 0.802585 0.171695 0.663636 0.100 Uiso 0.552(8) 1 calc R U P A 1
H32P H 0.901587 0.097837 0.672646 0.100 Uiso 0.552(8) 1 calc R U P A 1
H32Q H 0.828542 0.126718 0.673792 0.100 Uiso 0.448(8) 1 calc R U P A 2
H32R H 0.839246 0.204567 0.647294 0.100 Uiso 0.448(8) 1 calc R U P A 2
C330 C 0.8952(7) 0.1538(5) 0.61420(17) 0.0690(19) Uani 0.552(8) 1 d D . P A 1
H33A H 0.869256 0.207387 0.600062 0.083 Uiso 0.552(8) 1 calc R U P A 1
H33B H 0.972946 0.136691 0.608925 0.083 Uiso 0.552(8) 1 calc R U P A 1
C331 C 0.8456(3) 0.1106(3) 0.59417(11) 0.0862(11) Uani 1 1 d D . . . .
H33C H 0.768016 0.127533 0.599868 0.103 Uiso 0.552(8) 1 calc R U P A 1
H33D H 0.871794 0.057103 0.608499 0.103 Uiso 0.552(8) 1 calc R U P A 1
H33E H 0.795336 0.085007 0.609878 0.103 Uiso 0.448(8) 1 calc R U P A 2
H33F H 0.803304 0.163150 0.582880 0.103 Uiso 0.448(8) 1 calc R U P A 2
C332 C 0.8576(7) 0.1110(5) 0.55004(17) 0.0681(19) Uani 0.552(8) 1 d D . P A 1
H33G H 0.831861 0.164457 0.535645 0.082 Uiso 0.552(8) 1 calc R U P A 1
H33H H 0.935120 0.093563 0.544316 0.082 Uiso 0.552(8) 1 calc R U P A 1
C333 C 0.8073(3) 0.0682(3) 0.53047(11) 0.0892(12) Uani 1 1 d D . . . .
H33I H 0.730003 0.085161 0.536754 0.107 Uiso 0.552(8) 1 calc R U P A 1
H33J H 0.833839 0.014778 0.544802 0.107 Uiso 0.552(8) 1 calc R U P A 1
H33K H 0.758735 0.041897 0.546879 0.107 Uiso 0.448(8) 1 calc R U P A 2
H33L H 0.763295 0.120437 0.519387 0.107 Uiso 0.448(8) 1 calc R U P A 2
C334 C 0.8163(7) 0.0681(5) 0.48636(17) 0.070(2) Uani 0.552(8) 1 d D . P A 1
H33M H 0.788219 0.121370 0.471950 0.084 Uiso 0.552(8) 1 calc R U P A 1
H33N H 0.893569 0.052108 0.479881 0.084 Uiso 0.552(8) 1 calc R U P A 1
C335 C 0.7673(3) 0.0240(3) 0.46748(11) 0.0917(12) Uani 1 1 d D . . . .
H33O H 0.690069 0.039983 0.473912 0.110 Uiso 0.552(8) 1 calc R U P A 1
H33P H 0.795473 -0.029286 0.481825 0.110 Uiso 0.552(8) 1 calc R U P A 1
H33Q H 0.721470 0.075681 0.456433 0.110 Uiso 0.448(8) 1 calc R U P A 2
H33R H 0.720623 -0.003341 0.484356 0.110 Uiso 0.448(8) 1 calc R U P A 2
C336 C 0.7768(8) 0.0243(5) 0.42327(18) 0.076(2) Uani 0.552(8) 1 d D . P A 1
H33S H 0.748617 0.077675 0.409026 0.091 Uiso 0.552(8) 1 calc R U P A 1
H33T H 0.854163 0.008624 0.416917 0.091 Uiso 0.552(8) 1 calc R U P A 1
C337 C 0.7283(3) -0.0198(3) 0.40368(12) 0.0940(12) Uani 1 1 d D . . . .
H33U H 0.757591 -0.073440 0.417384 0.113 Uiso 0.552(8) 1 calc R U P A 1
H33V H 0.651111 -0.004890 0.410254 0.113 Uiso 0.552(8) 1 calc R U P A 1
H33W H 0.679824 -0.046119 0.420128 0.113 Uiso 0.448(8) 1 calc R U P A 2
H33X H 0.684157 0.032015 0.392002 0.113 Uiso 0.448(8) 1 calc R U P A 2
C338 C 0.7378(9) -0.0173(5) 0.3599(2) 0.090(3) Uani 0.552(8) 1 d D . P A 1
H33Y H 0.815029 -0.030668 0.353172 0.108 Uiso 0.552(8) 1 calc R U P A 1
H H 0.706598 0.036133 0.346182 0.108 Uiso 0.552(8) 1 calc R U P A 1
C339 C 0.6916(5) -0.0633(4) 0.34018(16) 0.136(2) Uani 1 1 d D . . . .
H33Z H 0.701245 -0.113138 0.357927 0.203 Uiso 0.552(8) 1 calc R U P A 1
HA H 0.727624 -0.069117 0.313978 0.203 Uiso 0.552(8) 1 calc R U P A 1
HB H 0.615249 -0.037989 0.335592 0.203 Uiso 0.552(8) 1 calc R U P A 1
HC H 0.634118 -0.081035 0.355125 0.203 Uiso 0.448(8) 1 calc R U P A 2
HD H 0.730079 -0.099013 0.323166 0.203 Uiso 0.448(8) 1 calc R U P A 2
HE H 0.661110 -0.013450 0.322805 0.203 Uiso 0.448(8) 1 calc R U P A 2
C401 C 0.2033(2) 0.46839(15) 0.90293(7) 0.0468(5) Uani 1 1 d . . . . .
H40A H 0.127531 0.496327 0.896655 0.056 Uiso 1 1 calc R U . . .
H40B H 0.205784 0.420870 0.922703 0.056 Uiso 1 1 calc R U . . .
C402 C 0.26312(19) 0.45017(13) 0.86370(7) 0.0418(5) Uani 1 1 d . . . . .
H402 H 0.341402 0.430705 0.869447 0.050 Uiso 1 1 calc R U . . .
C403 C 0.2299(2) 0.39156(15) 0.84633(9) 0.0508(6) Uani 1 1 d . . . . .
H40C H 0.285261 0.371338 0.826734 0.061 Uiso 1 1 calc R U . . .
H40D H 0.226356 0.348967 0.868865 0.061 Uiso 1 1 calc R U . . .
C414 C 0.30152(19) 0.60268(13) 0.93895(7) 0.0422(5) Uani 1 1 d . . . . .
H414 H 0.304186 0.650211 0.942926 0.051 Uiso 1 1 calc R U . . .
C415 C 0.22181(19) 0.59016(14) 0.91954(7) 0.0460(5) Uani 1 1 d . . . . .
H415 H 0.158799 0.626385 0.907736 0.055 Uiso 1 1 calc R U . . .
C416 C -0.0014(3) 0.4637(2) 0.78255(10) 0.0811(10) Uani 1 1 d . . . . .
H416 H -0.040072 0.478176 0.757794 0.097 Uiso 1 1 calc R U . . .
C417 C 0.1069(3) 0.4314(2) 0.78625(9) 0.0775(10) Uani 1 1 d . . . . .
H417 H 0.156992 0.417988 0.765310 0.093 Uiso 1 1 calc R U . . .
C422 C 0.3198(2) 0.55614(15) 0.82467(8) 0.0479(6) Uani 1 1 d . . . . .
C423 C 0.2783(3) 0.63279(17) 0.79602(9) 0.0664(8) Uani 1 1 d . . . . .
H42A H 0.216307 0.632603 0.780954 0.080 Uiso 1 1 calc R U . . .
H42B H 0.253109 0.672303 0.812514 0.080 Uiso 1 1 calc R U . . .
C424 C 0.3614(3) 0.6531(2) 0.76542(10) 0.0731(9) Uani 1 1 d . . . . .
H42C H 0.425402 0.649784 0.780439 0.088 Uiso 1 1 calc R U . . .
H42D H 0.332350 0.706111 0.750797 0.088 Uiso 1 1 calc R U . . .
C425 C 0.3950(3) 0.6023(2) 0.73408(9) 0.0703(8) Uani 1 1 d . . . . .
H42E H 0.417577 0.549048 0.748912 0.084 Uiso 1 1 calc R U . . .
H42F H 0.457886 0.612995 0.718837 0.084 Uiso 1 1 calc R U . . .
C426 C 0.3091(3) 0.6110(2) 0.70320(10) 0.0784(9) Uani 1 1 d . . . . .
H42G H 0.287083 0.664006 0.687872 0.094 Uiso 1 1 calc R U . . .
H42H H 0.245777 0.600681 0.718233 0.094 Uiso 1 1 calc R U . . .
C427 C 0.3463(3) 0.5582(2) 0.67269(10) 0.0770(9) Uani 1 1 d . . . . .
H42I H 0.413351 0.565639 0.659579 0.092 Uiso 1 1 calc R U . . .
H42J H 0.363065 0.505335 0.688083 0.092 Uiso 1 1 calc R U . . .
C428 C 0.2671(3) 0.5690(2) 0.63930(11) 0.0817(10) Uani 1 1 d . . . . .
H42K H 0.251283 0.621485 0.623451 0.098 Uiso 1 1 calc R U . . .
H42L H 0.199566 0.562246 0.652287 0.098 Uiso 1 1 calc R U . . .
C429 C 0.3055(3) 0.5147(2) 0.60980(10) 0.0751(9) Uani 1 1 d . . . . .
H42M H 0.373782 0.520769 0.597288 0.090 Uiso 1 1 calc R U . . .
H42N H 0.320071 0.462276 0.625650 0.090 Uiso 1 1 calc R U . . .
C430 C 0.2281(3) 0.5257(2) 0.57584(11) 0.0786(10) Uani 1 1 d . . . . .
H43A H 0.214094 0.577985 0.559811 0.094 Uiso 1 1 calc R U . . .
H43B H 0.159625 0.520109 0.588334 0.094 Uiso 1 1 calc R U . . .
C431 C 0.2662(3) 0.4712(2) 0.54678(10) 0.0742(9) Uani 1 1 d . . . . .
H43C H 0.335415 0.476086 0.534703 0.089 Uiso 1 1 calc R U . . .
H43D H 0.279025 0.418931 0.562765 0.089 Uiso 1 1 calc R U . . .
C432 C 0.1900(3) 0.4828(2) 0.51234(10) 0.0743(9) Uani 1 1 d . . . . .
H43E H 0.178026 0.534779 0.496134 0.089 Uiso 1 1 calc R U . . .
H43F H 0.120558 0.478548 0.524414 0.089 Uiso 1 1 calc R U . . .
C433 C 0.2275(3) 0.4275(2) 0.48350(10) 0.0713(8) Uani 1 1 d . . . . .
H43G H 0.239508 0.375452 0.499687 0.086 Uiso 1 1 calc R U . . .
H43H H 0.296944 0.431709 0.471392 0.086 Uiso 1 1 calc R U . . .
C434 C 0.1506(3) 0.4394(2) 0.44894(10) 0.0737(9) Uani 1 1 d . . . . .
H43I H 0.081294 0.434869 0.461107 0.088 Uiso 1 1 calc R U . . .
H43J H 0.138173 0.491565 0.432933 0.088 Uiso 1 1 calc R U . . .
C435 C 0.1875(3) 0.3848(2) 0.41978(10) 0.0718(8) Uani 1 1 d . . . . .
H43K H 0.256638 0.389247 0.407481 0.086 Uiso 1 1 calc R U . . .
H43L H 0.199558 0.332553 0.435647 0.086 Uiso 1 1 calc R U . . .
C436 C 0.1094(3) 0.3981(2) 0.38570(11) 0.0774(9) Uani 1 1 d . . . . .
H43M H 0.040409 0.393669 0.398201 0.093 Uiso 1 1 calc R U . . .
H43N H 0.097058 0.450585 0.370152 0.093 Uiso 1 1 calc R U . . .
C437 C 0.1432(3) 0.3453(2) 0.35587(11) 0.0793(9) Uani 1 1 d D . . . .
H43O H 0.158671 0.292477 0.371333 0.095 Uiso 1 1 calc R U . . .
H43P H 0.210058 0.351491 0.342077 0.095 Uiso 1 1 calc R U . . .
C438 C 0.0602(4) 0.3583(3) 0.32358(12) 0.0995(13) Uani 1 1 d D . . . .
H43Q H -0.005760 0.350617 0.337534 0.119 Uiso 1 1 calc R U . . .
H43R H 0.042997 0.411700 0.308963 0.119 Uiso 1 1 calc R U . . .
C439 C 0.0918(5) 0.3090(3) 0.29274(15) 0.1264(18) Uani 1 1 d D . . . .
H43S H 0.036221 0.324883 0.271950 0.190 Uiso 1 1 calc R U . . .
H43T H 0.100317 0.256357 0.306296 0.190 Uiso 1 1 calc R U . . .
H43U H 0.159388 0.313603 0.279777 0.190 Uiso 1 1 calc R U . . .
C623 C 0.9611(7) 0.2380(5) 0.8644(2) 0.0527(18) Uani 0.448(8) 1 d D . P A 2
H62A H 0.995596 0.183388 0.874411 0.063 Uiso 0.448(8) 1 calc R U P A 2
H62B H 0.883103 0.247094 0.868238 0.063 Uiso 0.448(8) 1 calc R U P A 2
C624 C 0.9843(17) 0.2574(16) 0.8189(4) 0.069(5) Uani 0.448(8) 1 d D . P A 2
H62C H 0.951619 0.312182 0.808739 0.083 Uiso 0.448(8) 1 calc R U P A 2
H62D H 1.062406 0.246264 0.814656 0.083 Uiso 0.448(8) 1 calc R U P A 2
C625 C 0.9418(13) 0.2136(7) 0.7945(4) 0.056(3) Uani 0.448(8) 1 d D . P A 2
H62E H 0.947175 0.163918 0.812563 0.067 Uiso 0.448(8) 1 calc R U P A 2
H62F H 0.864618 0.240109 0.790904 0.067 Uiso 0.448(8) 1 calc R U P A 2
C626 C 0.9808(9) 0.1981(7) 0.7556(3) 0.071(3) Uani 0.448(8) 1 d D . P A 2
H62G H 1.039845 0.150368 0.760896 0.085 Uiso 0.448(8) 1 calc R U P A 2
H62H H 1.013232 0.238353 0.742563 0.085 Uiso 0.448(8) 1 calc R U P A 2
C628 C 0.9546(7) 0.1545(7) 0.6895(3) 0.089(4) Uani 0.448(8) 1 d D . P A 2
H62I H 0.996613 0.101881 0.700791 0.107 Uiso 0.448(8) 1 calc R U P A 2
H62J H 1.005372 0.180683 0.674748 0.107 Uiso 0.448(8) 1 calc R U P A 2
C630 C 0.9213(6) 0.1144(7) 0.6239(3) 0.086(3) Uani 0.448(8) 1 d D . P A 2
H63A H 0.963830 0.061960 0.635324 0.103 Uiso 0.448(8) 1 calc R U P A 2
H63B H 0.971410 0.140365 0.608399 0.103 Uiso 0.448(8) 1 calc R U P A 2
C632 C 0.8838(6) 0.0736(6) 0.5593(3) 0.079(3) Uani 0.448(8) 1 d D . P A 2
H63C H 0.927931 0.021506 0.570448 0.095 Uiso 0.448(8) 1 calc R U P A 2
H63D H 0.932206 0.100240 0.543008 0.095 Uiso 0.448(8) 1 calc R U P A 2
C634 C 0.8434(6) 0.0314(6) 0.4954(3) 0.082(3) Uani 0.448(8) 1 d D . P A 2
H63E H 0.889999 0.058785 0.478505 0.098 Uiso 0.448(8) 1 calc R U P A 2
H63F H 0.889275 -0.020279 0.506391 0.098 Uiso 0.448(8) 1 calc R U P A 2
C636 C 0.8039(7) -0.0130(7) 0.4324(3) 0.093(4) Uani 0.448(8) 1 d D . P A 2
H63G H 0.848839 -0.064921 0.443540 0.111 Uiso 0.448(8) 1 calc R U P A 2
H63H H 0.851649 0.013807 0.415831 0.111 Uiso 0.448(8) 1 calc R U P A 2
C638 C 0.7667(8) -0.0576(9) 0.3697(4) 0.112(5) Uani 0.448(8) 1 d D . P A 2
H63I H 0.809507 -0.109813 0.381501 0.135 Uiso 0.448(8) 1 calc R U P A 2
H63J H 0.816698 -0.032114 0.353718 0.135 Uiso 0.448(8) 1 calc R U P A 2
F1 F 0.8047(6) -0.3795(5) 0.9231(3) 0.069(2) Uani 0.52(3) 1 d D . P B 1
F2 F 0.8869(16) -0.3673(9) 0.9775(3) 0.144(4) Uani 0.52(3) 1 d D . P B 1
F3 F 0.8791(10) -0.2827(4) 0.9158(3) 0.083(2) Uani 0.52(3) 1 d D . P B 1
F4 F 0.9785(8) -0.4029(6) 0.9234(6) 0.137(4) Uani 0.52(3) 1 d D . P B 1
B1 B 0.8861(8) -0.3567(5) 0.9359(3) 0.060(3) Uani 0.52(3) 1 d D . P B 1
F5 F 0.8216(12) -0.3717(8) 0.9198(5) 0.134(5) Uani 0.48(3) 1 d D . P B 2
F6 F 0.8556(10) -0.3492(7) 0.9784(3) 0.127(4) Uani 0.48(3) 1 d D . P B 2
F7 F 0.9324(19) -0.3007(9) 0.9217(4) 0.106(4) Uani 0.48(3) 1 d D . P B 2
F8 F 0.9889(8) -0.4248(8) 0.9445(7) 0.124(5) Uani 0.48(3) 1 d D . P B 2
B2 B 0.9014(11) -0.3634(7) 0.9419(4) 0.079(4) Uani 0.48(3) 1 d D . P B 2
F9 F 1.3113(6) 0.1586(4) 1.0347(2) 0.0479(14) Uani 0.477(14) 1 d D . P C 1
F10 F 1.4857(5) 0.0916(5) 1.0404(3) 0.083(2) Uani 0.477(14) 1 d D . P C 1
F11 F 1.4063(8) 0.1223(6) 0.98271(19) 0.130(4) Uani 0.477(14) 1 d D . P C 1
F12 F 1.3637(9) 0.0353(5) 1.0347(7) 0.179(6) Uani 0.477(14) 1 d D . P C 1
B3 B 1.3898(12) 0.1001(9) 1.0221(11) 0.039(3) Uani 0.477(14) 1 d D . P C 1
F13 F 1.3136(8) 0.1469(6) 1.0317(4) 0.104(4) Uani 0.523(14) 1 d D . P C 2
F14 F 1.4410(10) 0.1196(4) 0.9874(3) 0.139(4) Uani 0.523(14) 1 d D . P C 2
F15 F 1.4645(10) 0.0665(8) 1.0550(4) 0.153(5) Uani 0.523(14) 1 d D . P C 2
F16 F 1.3603(6) 0.0366(4) 1.0143(2) 0.0771(18) Uani 0.523(14) 1 d D . P C 2
B4 B 1.3993(13) 0.0889(9) 1.0232(11) 0.051(3) Uani 0.523(14) 1 d D . P C 2
O1 O 0.2716(13) 0.2493(11) 0.9367(6) 0.134(5) Uiso 0.23 1 d D . P . .
H1A H 0.243(16) 0.288(9) 0.947(7) 0.201 Uiso 0.23 1 d D U P . .
H1B H 0.222(12) 0.236(13) 0.928(8) 0.201 Uiso 0.23 1 d D U P . .
O921 O 0.35152(15) 0.16756(10) 0.18543(5) 0.0527(4) Uani 1 1 d . . . D 2
O922 O 0.4874(2) 0.07786(15) 0.22136(7) 0.0856(8) Uani 1 1 d . . . D 2
N911 N 0.2893(2) 0.03303(14) 0.17132(7) 0.0584(6) Uani 1 1 d . . . D 2
N912 N 0.3534(3) -0.03434(16) 0.16531(10) 0.0789(8) Uani 1 1 d . . . D 2
N913 N 0.3421(3) -0.08683(18) 0.19687(12) 0.0971(10) Uani 1 1 d . . . D 2
N931 N 0.4610(2) 0.23608(13) 0.11959(7) 0.0554(5) Uani 1 1 d . . . D 2
N932 N 0.5643(3) 0.20226(19) 0.11520(16) 0.1193(15) Uani 1 1 d . . . D 2
N933 N 0.6159(3) 0.2467(3) 0.12455(19) 0.145(2) Uani 1 1 d . . . D 2
C901 C 0.2875(3) 0.10270(17) 0.14168(9) 0.0587(7) Uani 1 1 d . . . D 2
H90A H 0.217651 0.140808 0.143457 0.070 Uiso 1 1 calc R U . D 2
H90B H 0.294976 0.092112 0.113816 0.070 Uiso 1 1 calc R U . D 2
C902 C 0.3763(2) 0.13521(15) 0.14873(8) 0.0506(6) Uani 1 1 d . . . D 2
H902 H 0.446349 0.094819 0.151827 0.061 Uiso 1 1 calc R U . D 2
C903 C 0.3814(3) 0.19952(18) 0.11308(8) 0.0613(7) Uani 1 1 d . . . D 2
H90C H 0.399328 0.179403 0.087756 0.074 Uiso 1 1 calc R U . D 2
H90D H 0.310315 0.237600 0.109451 0.074 Uiso 1 1 calc R U . D 2
C914 C 0.2718(4) -0.0526(2) 0.22292(14) 0.0978(13) Uani 1 1 d . . . D 2
H914 H 0.250118 -0.077365 0.248331 0.117 Uiso 1 1 calc R U . D 2
C915 C 0.2363(3) 0.0236(2) 0.20725(12) 0.0858(11) Uani 1 1 d . . . D 2
H915 H 0.185857 0.061228 0.218970 0.103 Uiso 1 1 calc R U . D 2
C916 C 0.4446(4) 0.3032(2) 0.12967(11) 0.0823(11) Uani 1 1 d . . . D 2
H916 H 0.378114 0.338818 0.133513 0.099 Uiso 1 1 calc R U . D 2
C917 C 0.5429(5) 0.3092(3) 0.13318(13) 0.1031(15) Uani 1 1 d . . . D 2
H917 H 0.558555 0.350458 0.140522 0.124 Uiso 1 1 calc R U . D 2
C922 C 0.4182(2) 0.13710(17) 0.21803(8) 0.0567(7) Uani 1 1 d . . . D 2
C923 C 0.3895(3) 0.1883(2) 0.24894(9) 0.0684(8) Uani 1 1 d . . . D 2
H92A H 0.324384 0.181338 0.263957 0.082 Uiso 1 1 calc R U . D 2
H92B H 0.372468 0.241482 0.234049 0.082 Uiso 1 1 calc R U . D 2
C924 C 0.4774(3) 0.17402(19) 0.27991(9) 0.0652(8) Uani 1 1 d . . . D 2
H92C H 0.543269 0.179977 0.265116 0.078 Uiso 1 1 calc R U . D 2
H92D H 0.493269 0.121367 0.295589 0.078 Uiso 1 1 calc R U . D 2
C925 C 0.4452(3) 0.22857(19) 0.30973(9) 0.0666(8) Uani 1 1 d . . . D 2
H92E H 0.429705 0.281009 0.293771 0.080 Uiso 1 1 calc R U . D 2
H92F H 0.378504 0.222992 0.323913 0.080 Uiso 1 1 calc R U . D 2
C926 C 0.5289(3) 0.2169(2) 0.34184(9) 0.0677(8) Uani 1 1 d . . . D 2
H92G H 0.595422 0.223468 0.327828 0.081 Uiso 1 1 calc R U . D 2
H92H H 0.545320 0.164363 0.357729 0.081 Uiso 1 1 calc R U . D 2
C927 C 0.4931(3) 0.27167(19) 0.37142(9) 0.0663(8) Uani 1 1 d . . . D 2
H92I H 0.478488 0.324082 0.355485 0.080 Uiso 1 1 calc R U . D 2
H92J H 0.425456 0.266064 0.384724 0.080 Uiso 1 1 calc R U . D 2
C928 C 0.5747(3) 0.2597(2) 0.40473(9) 0.0675(8) Uani 1 1 d . . . D 2
H92K H 0.642663 0.265057 0.391553 0.081 Uiso 1 1 calc R U . D 2
H92L H 0.588935 0.207543 0.420965 0.081 Uiso 1 1 calc R U . D 2
C929 C 0.5370(3) 0.31592(19) 0.43376(9) 0.0651(8) Uani 1 1 d . . . D 2
H92M H 0.524615 0.367928 0.417495 0.078 Uiso 1 1 calc R U . D 2
H92N H 0.467911 0.311571 0.446172 0.078 Uiso 1 1 calc R U . D 2
C930 C 0.6154(3) 0.3040(2) 0.46803(10) 0.0688(8) Uani 1 1 d . . . D 2
H93A H 0.684712 0.307998 0.455700 0.083 Uiso 1 1 calc R U . D 2
H93B H 0.627296 0.252210 0.484534 0.083 Uiso 1 1 calc R U . D 2
C931 C 0.5771(3) 0.36087(19) 0.49648(9) 0.0648(8) Uani 1 1 d . . . D 2
H93C H 0.566711 0.412564 0.480032 0.078 Uiso 1 1 calc R U . D 2
H93D H 0.506923 0.357701 0.508262 0.078 Uiso 1 1 calc R U . D 2
C932 C 0.6538(3) 0.3483(2) 0.53145(9) 0.0676(8) Uani 1 1 d . . . D 2
H93E H 0.663879 0.296764 0.548009 0.081 Uiso 1 1 calc R U . D 2
H93F H 0.724077 0.351279 0.519694 0.081 Uiso 1 1 calc R U . D 2
C933 C 0.6156(2) 0.40532(19) 0.55955(9) 0.0626(7) Uani 1 1 d . . . D 2
H93G H 0.607497 0.456740 0.543078 0.075 Uiso 1 1 calc R U . D 2
H93H H 0.544297 0.403454 0.570591 0.075 Uiso 1 1 calc R U . D 2
C934 C 0.6900(3) 0.3921(2) 0.59533(9) 0.0664(8) Uani 1 1 d . . . D 2
H93I H 0.761388 0.393820 0.584379 0.080 Uiso 1 1 calc R U . D 2
H93J H 0.697839 0.340786 0.611967 0.080 Uiso 1 1 calc R U . D 2
C935 C 0.6506(2) 0.44994(19) 0.62311(9) 0.0624(7) Uani 1 1 d . . . D 2
H93K H 0.645248 0.501012 0.606671 0.075 Uiso 1 1 calc R U . D 2
H93L H 0.578088 0.449501 0.633240 0.075 Uiso 1 1 calc R U . D 2
C936 C 0.7229(3) 0.4352(2) 0.65989(10) 0.0672(8) Uani 1 1 d . . . D 2
H93M H 0.729710 0.383682 0.675979 0.081 Uiso 1 1 calc R U . D 2
H93N H 0.795005 0.436904 0.649760 0.081 Uiso 1 1 calc R U . D 2
C937 C 0.6822(3) 0.49172(19) 0.68796(9) 0.0646(7) Uani 1 1 d . . . D 2
H93O H 0.676912 0.543055 0.671893 0.077 Uiso 1 1 calc R U . D 2
H93P H 0.609381 0.490872 0.697424 0.077 Uiso 1 1 calc R U . D 2
C938 C 0.7512(3) 0.4773(3) 0.72519(11) 0.0846(11) Uani 1 1 d . . . D 2
H93Q H 0.823820 0.478777 0.715731 0.102 Uiso 1 1 calc R U . D 2
H93R H 0.757171 0.425799 0.741107 0.102 Uiso 1 1 calc R U . D 2
C939 C 0.7095(3) 0.5337(3) 0.75356(12) 0.0926(12) Uani 1 1 d . . . D 2
H93S H 0.709795 0.584300 0.738938 0.139 Uiso 1 1 calc R U . D 2
H93T H 0.755507 0.518387 0.777521 0.139 Uiso 1 1 calc R U . D 2
H93U H 0.636462 0.534288 0.762325 0.139 Uiso 1 1 calc R U . D 2
N90 N 0.7719(11) -0.3579(9) 0.8162(5) 0.216(6) Uiso 0.5 1 d D . P E 1
C91 C 0.8659(12) -0.3507(10) 0.8232(5) 0.168(6) Uiso 0.5 1 d D . P E 1
C92 C 0.9479(9) -0.3459(7) 0.8263(4) 0.106(3) Uiso 0.5 1 d D . P E 1
H92O H 0.966841 -0.358756 0.855270 0.159 Uiso 0.5 1 calc R U P E 1
H92P H 0.949061 -0.294077 0.814749 0.159 Uiso 0.5 1 calc R U P E 1
H92Q H 0.999574 -0.380838 0.811725 0.159 Uiso 0.5 1 calc R U P E 1
N40 N 1.0788(14) -0.1739(10) 0.8907(5) 0.086(4) Uiso 0.25 1 d D . P F 3
C41 C 1.006(2) -0.1093(14) 0.8769(8) 0.120(10) Uiso 0.25 1 d D . P F 3
C42 C 0.954(3) -0.0767(18) 0.8501(10) 0.219(16) Uiso 0.25 1 d D . P F 3
H42O H 0.950103 -0.023215 0.845829 0.328 Uiso 0.25 1 calc R U P F 3
H42P H 0.881954 -0.082249 0.855386 0.328 Uiso 0.25 1 calc R U P F 3
H42Q H 0.983813 -0.096299 0.825728 0.328 Uiso 0.25 1 calc R U P F 3
N50 N 1.0241(15) -0.1891(11) 0.8290(5) 0.253(8) Uiso 0.5 1 d D . P G 1
C51 C 1.0788(16) -0.1979(12) 0.8623(5) 0.152(6) Uiso 0.5 1 d D . P G 1
C52 C 1.1042(18) -0.2045(13) 0.8944(6) 0.213(11) Uiso 0.5 1 d D . P G 1
H52A H 1.072904 -0.156838 0.903589 0.320 Uiso 0.5 1 calc R U P G 1
H52B H 1.182171 -0.217990 0.895380 0.320 Uiso 0.5 1 calc R U P G 1
H52C H 1.079636 -0.244528 0.912216 0.320 Uiso 0.5 1 calc R U P G 1
N60 N 1.1163(13) -0.2373(9) 0.8490(5) 0.110(5) Uiso 0.25 1 d D . P H 2
C61 C 1.0511(16) -0.1764(10) 0.8600(6) 0.086(6) Uiso 0.25 1 d D . P H 2
C62 C 1.019(2) -0.1301(13) 0.8773(7) 0.096(7) Uiso 0.25 1 d D . P H 2
H62K H 0.976658 -0.147101 0.900719 0.145 Uiso 0.25 1 calc R U P H 2
H62L H 0.973084 -0.085584 0.859432 0.145 Uiso 0.25 1 calc R U P H 2
H62M H 1.077874 -0.116919 0.887051 0.145 Uiso 0.25 1 calc R U P H 2
N70 N 0.9360(15) -0.1964(8) 0.7879(6) 0.111(5) Uiso 0.25 1 d D . P I 2
C71 C 0.9067(13) -0.2586(8) 0.7939(5) 0.072(4) Uiso 0.25 1 d D . P I 2
C72 C 0.908(2) -0.3113(10) 0.8170(6) 0.107(6) Uiso 0.25 1 d D . P I 2
H72A H 0.981036 -0.337985 0.826113 0.160 Uiso 0.25 1 calc R U P I 2
H72B H 0.879980 -0.344135 0.804638 0.160 Uiso 0.25 1 calc R U P I 2
H72C H 0.862862 -0.297870 0.840453 0.160 Uiso 0.25 1 calc R U P I 2
N80 N 0.8949(11) -0.1972(7) 0.7735(4) 0.081(3) Uiso 0.25 1 d D . P J 3
C81 C 0.9361(12) -0.2553(7) 0.8031(4) 0.062(3) Uiso 0.25 1 d D . P J 3
C82 C 0.968(4) -0.3152(12) 0.8199(12) 0.22(2) Uiso 0.25 1 d D . P J 3
H82A H 0.913858 -0.328017 0.839568 0.330 Uiso 0.25 1 calc R U P J 3
H82B H 1.032823 -0.321219 0.834297 0.330 Uiso 0.25 1 calc R U P J 3
H82C H 0.983527 -0.348948 0.800354 0.330 Uiso 0.25 1 calc R U P J 3

loop_
_atom_site_aniso_label
_atom_site_aniso_U_11
_atom_site_aniso_U_22
_atom_site_aniso_U_33
_atom_site_aniso_U_23
_atom_site_aniso_U_13
_atom_site_aniso_U_12
Fe1 0.02472(19) 0.02480(18) 0.0373(2) -0.00889(15) -0.00287(15) -0.00450(14)
Fe2 0.02587(19) 0.02508(18) 0.03221(19) -0.01175(14) -0.00016(15) -0.00735(14)
O121 0.0397(8) 0.0513(9) 0.0422(8) -0.0141(7) -0.0021(7) -0.0181(7)
O122 0.0411(10) 0.0939(15) 0.0725(13) -0.0360(11) -0.0031(9) -0.0236(10)
O221 0.0367(8) 0.0340(7) 0.0397(8) -0.0053(6) -0.0085(6) -0.0086(6)
O222 0.0511(11) 0.0661(12) 0.0574(11) 0.0096(9) -0.0236(9) -0.0239(9)
O321 0.0419(9) 0.0486(9) 0.0576(10) -0.0175(8) 0.0034(7) -0.0148(7)
O322 0.0526(12) 0.0728(13) 0.0794(14) -0.0396(11) 0.0054(10) -0.0014(10)
O421 0.0476(9) 0.0555(10) 0.0430(9) -0.0117(7) -0.0048(7) -0.0190(8)
O422 0.0536(11) 0.0648(12) 0.0685(12) -0.0134(9) 0.0003(9) -0.0274(9)
N111 0.0344(9) 0.0567(12) 0.0340(9) -0.0076(8) -0.0043(7) -0.0168(8)
N112 0.0426(10) 0.0478(11) 0.0379(9) -0.0118(8) 0.0003(8) -0.0176(9)
N113 0.0327(9) 0.0397(9) 0.0404(10) -0.0087(7) -0.0034(7) -0.0083(7)
N131 0.0596(13) 0.0547(12) 0.0440(11) -0.0049(9) 0.0014(10) -0.0272(11)
N132 0.0827(19) 0.0612(15) 0.0621(15) -0.0046(12) -0.0043(13) -0.0195(13)
N133 0.100(2) 0.087(2) 0.0602(16) 0.0057(15) -0.0138(15) -0.0268(18)
N211 0.0347(9) 0.0297(8) 0.0409(9) -0.0144(7) -0.0079(7) -0.0044(7)
N212 0.0316(9) 0.0342(9) 0.0401(9) -0.0094(7) -0.0085(7) -0.0051(7)
N213 0.0308(9) 0.0289(8) 0.0470(10) -0.0111(7) -0.0050(7) -0.0033(7)
N231 0.0355(9) 0.0248(8) 0.0395(9) -0.0133(7) -0.0054(7) -0.0040(7)
N232 0.0368(9) 0.0281(8) 0.0429(9) -0.0149(7) -0.0012(7) -0.0087(7)
N233 0.0354(9) 0.0277(8) 0.0392(9) -0.0120(7) -0.0006(7) -0.0094(7)
N311 0.0321(9) 0.0275(8) 0.0439(10) -0.0103(7) 0.0012(7) -0.0083(7)
N312 0.0325(9) 0.0313(9) 0.0528(11) -0.0109(8) -0.0021(8) -0.0078(7)
N313 0.0330(9) 0.0319(9) 0.0482(10) -0.0129(7) -0.0038(8) -0.0063(7)
N331 0.0376(10) 0.0278(8) 0.0501(11) -0.0085(7) 0.0142(8) -0.0092(7)
N332 0.0328(9) 0.0321(8) 0.0470(10) -0.0127(7) 0.0078(8) -0.0096(7)
N333 0.0338(9) 0.0290(8) 0.0406(9) -0.0122(7) 0.0043(7) -0.0076(7)
N411 0.0372(10) 0.0498(11) 0.0375(9) -0.0138(8) -0.0041(7) -0.0171(8)
N412 0.0402(10) 0.0441(10) 0.0358(9) -0.0112(8) -0.0073(7) -0.0150(8)
N413 0.0353(9) 0.0383(9) 0.0347(9) -0.0112(7) -0.0015(7) -0.0132(7)
N431 0.0420(11) 0.0612(12) 0.0446(11) -0.0243(9) -0.0039(8) -0.0188(9)
N432 0.0446(12) 0.0819(16) 0.0485(12) -0.0214(11) -0.0008(9) -0.0197(11)
N433 0.0464(13) 0.0843(17) 0.0686(15) -0.0259(13) -0.0142(11) -0.0153(12)
C101 0.0467(13) 0.0723(17) 0.0390(12) -0.0079(11) -0.0039(10) -0.0336(12)
C102 0.0397(12) 0.0475(12) 0.0401(11) -0.0125(9) -0.0030(9) -0.0171(10)
C103 0.0526(14) 0.0570(14) 0.0454(13) -0.0090(11) -0.0013(11) -0.0280(12)
C114 0.0389(12) 0.0400(12) 0.0489(13) -0.0083(10) -0.0007(10) -0.0044(9)
C115 0.0365(12) 0.0500(13) 0.0468(13) -0.0076(10) 0.0011(10) -0.0025(10)
C116 0.106(3) 0.099(3) 0.0443(16) -0.0067(17) 0.0001(17) -0.046(2)
C117 0.088(2) 0.0705(19) 0.0481(15) -0.0147(14) 0.0122(15) -0.0311(17)
C122 0.0445(14) 0.0645(16) 0.0452(13) -0.0158(11) -0.0078(10) -0.0209(12)
C123 0.0541(16) 0.0718(18) 0.0735(19) -0.0326(15) -0.0114(14) -0.0193(14)
C124 0.0625(18) 0.079(2) 0.0631(17) -0.0300(15) -0.0110(14) -0.0228(15)
C125 0.070(2) 0.080(2) 0.0685(19) -0.0311(16) -0.0133(15) -0.0237(16)
C126 0.069(2) 0.092(2) 0.0686(19) -0.0377(17) -0.0105(15) -0.0229(17)
C127 0.071(2) 0.092(2) 0.072(2) -0.0374(18) -0.0203(16) -0.0133(18)
C128 0.069(2) 0.098(2) 0.0651(19) -0.0379(18) -0.0143(15) -0.0148(18)
C129 0.069(2) 0.098(2) 0.0656(19) -0.0388(18) -0.0163(15) -0.0109(18)
C130 0.066(2) 0.097(2) 0.0603(18) -0.0361(17) -0.0123(15) -0.0076(17)
C131 0.0649(19) 0.100(2) 0.0599(18) -0.0365(17) -0.0128(15) -0.0063(17)
C132 0.0664(19) 0.095(2) 0.0526(16) -0.0318(16) -0.0114(14) -0.0038(17)
C133 0.0645(19) 0.096(2) 0.0560(17) -0.0329(16) -0.0089(14) -0.0025(17)
C134 0.0666(19) 0.095(2) 0.0529(16) -0.0331(16) -0.0113(14) -0.0017(17)
C135 0.0658(19) 0.099(2) 0.0573(17) -0.0354(17) -0.0087(14) -0.0005(17)
C136 0.073(2) 0.089(2) 0.0492(16) -0.0283(15) -0.0101(14) 0.0028(17)
C137 0.079(2) 0.094(2) 0.0538(17) -0.0321(17) -0.0121(15) 0.0097(19)
C138 0.108(3) 0.099(3) 0.0591(19) -0.0376(19) -0.0281(19) 0.017(2)
C139 0.163(5) 0.128(4) 0.076(3) -0.061(3) -0.044(3) 0.034(3)
C201 0.0317(10) 0.0323(10) 0.0437(11) -0.0154(8) -0.0084(8) -0.0057(8)
C202 0.0328(10) 0.0294(9) 0.0382(10) -0.0103(8) -0.0072(8) -0.0052(8)
C203 0.0406(11) 0.0263(9) 0.0404(11) -0.0119(8) -0.0092(9) -0.0032(8)
C214 0.0376(13) 0.0686(17) 0.0486(14) -0.0109(12) 0.0041(10) -0.0052(12)
C215 0.0468(14) 0.0726(18) 0.0378(12) -0.0091(12) -0.0009(10) -0.0059(12)
C216 0.0437(12) 0.0340(10) 0.0414(11) -0.0116(9) 0.0074(9) -0.0165(9)
C217 0.0466(13) 0.0335(10) 0.0481(12) -0.0122(9) 0.0066(10) -0.0194(9)
C222 0.0428(12) 0.0353(11) 0.0400(11) -0.0107(9) -0.0093(9) -0.0058(9)
C223 0.0604(16) 0.0444(13) 0.0481(13) -0.0045(10) -0.0088(11) -0.0186(12)
C224 0.0652(17) 0.0456(13) 0.0432(13) -0.0020(10) -0.0064(12) -0.0128(12)
C225 0.0699(18) 0.0541(15) 0.0462(14) -0.0095(11) -0.0085(13) -0.0079(13)
C226 0.0625(17) 0.0576(15) 0.0420(13) -0.0078(11) -0.0033(12) -0.0100(13)
C227 0.0671(18) 0.0665(18) 0.0476(14) -0.0149(13) -0.0059(13) -0.0093(14)
C228 0.0650(18) 0.0642(17) 0.0455(14) -0.0121(12) -0.0040(12) -0.0109(14)
C229 0.073(2) 0.0710(19) 0.0529(16) -0.0210(14) -0.0080(14) -0.0037(15)
C230 0.0705(19) 0.0630(17) 0.0537(16) -0.0182(13) -0.0099(14) -0.0025(14)
C231 0.077(2) 0.0682(19) 0.0538(16) -0.0218(14) -0.0096(14) -0.0012(16)
C232 0.074(2) 0.0625(17) 0.0563(16) -0.0203(14) -0.0093(14) -0.0032(15)
C233 0.075(2) 0.0648(18) 0.0566(16) -0.0217(14) -0.0096(14) 0.0003(15)
C234 0.072(2) 0.0614(17) 0.0582(17) -0.0220(14) -0.0094(14) -0.0009(15)
C235 0.075(2) 0.0634(18) 0.0563(16) -0.0200(14) -0.0080(14) -0.0012(15)
C236 0.076(2) 0.0638(18) 0.0575(17) -0.0193(14) -0.0096(15) -0.0068(15)
C237 0.087(2) 0.0641(18) 0.0575(17) -0.0204(14) -0.0050(16) -0.0093(16)
C238 0.097(3) 0.078(2) 0.069(2) -0.0266(17) -0.0135(18) -0.0182(19)
C239 0.142(4) 0.102(3) 0.073(2) -0.039(2) -0.001(2) -0.039(3)
C301 0.0396(12) 0.0274(10) 0.0598(14) -0.0156(9) 0.0072(10) -0.0052(9)
C302 0.0317(11) 0.0355(11) 0.0567(13) -0.0159(10) 0.0062(9) -0.0091(9)
C303 0.0345(11) 0.0342(11) 0.0641(15) -0.0108(10) 0.0130(10) -0.0119(9)
C314 0.0382(11) 0.0337(10) 0.0554(13) -0.0140(9) -0.0093(10) -0.0075(9)
C315 0.0391(12) 0.0380(11) 0.0606(14) -0.0210(10) -0.0066(10) -0.0108(9)
C316 0.0487(14) 0.0504(13) 0.0414(12) -0.0147(10) 0.0014(10) -0.0057(11)
C317 0.0529(15) 0.0567(15) 0.0410(13) -0.0123(11) 0.0120(11) -0.0063(12)
C322 0.0552(16) 0.0497(14) 0.0549(15) -0.0184(11) 0.0122(12) -0.0220(12)
C323 0.056(4) 0.063(4) 0.066(4) -0.020(3) 0.001(3) -0.015(3)
C324 0.063(6) 0.081(8) 0.068(7) -0.040(5) -0.012(5) -0.003(4)
C325 0.058(4) 0.071(7) 0.063(5) -0.020(5) -0.015(3) 0.002(5)
C326 0.092(7) 0.075(6) 0.072(5) -0.019(4) -0.006(4) -0.040(6)
C327 0.073(2) 0.112(3) 0.0631(19) -0.0317(19) -0.0073(16) -0.019(2)
C328 0.081(5) 0.077(5) 0.069(4) -0.031(4) 0.010(3) -0.036(4)
C329 0.077(2) 0.110(3) 0.0615(19) -0.0320(19) -0.0062(17) -0.013(2)
C330 0.077(5) 0.069(4) 0.072(4) -0.027(3) 0.007(3) -0.029(4)
C331 0.077(2) 0.114(3) 0.064(2) -0.032(2) -0.0058(17) -0.011(2)
C332 0.083(5) 0.062(4) 0.067(4) -0.023(3) 0.010(3) -0.028(4)
C333 0.080(2) 0.121(3) 0.064(2) -0.038(2) -0.0030(18) -0.012(2)
C334 0.082(5) 0.064(4) 0.073(4) -0.029(3) 0.010(3) -0.028(4)
C335 0.080(2) 0.124(3) 0.066(2) -0.035(2) -0.0083(18) -0.010(2)
C336 0.095(6) 0.069(5) 0.079(5) -0.035(4) 0.017(4) -0.039(4)
C337 0.087(3) 0.123(3) 0.071(2) -0.037(2) -0.0073(19) -0.016(2)
C338 0.105(6) 0.087(6) 0.096(6) -0.049(5) 0.018(4) -0.039(5)
C339 0.164(5) 0.164(5) 0.094(3) -0.054(3) -0.021(3) -0.047(4)
C401 0.0446(13) 0.0619(15) 0.0444(12) -0.0165(11) -0.0071(10) -0.0259(11)
C402 0.0360(11) 0.0489(12) 0.0456(12) -0.0148(10) -0.0056(9) -0.0151(10)
C403 0.0445(13) 0.0578(15) 0.0582(15) -0.0254(12) -0.0074(11) -0.0158(11)
C414 0.0422(12) 0.0415(12) 0.0445(12) -0.0116(9) -0.0049(10) -0.0119(10)
C415 0.0373(12) 0.0508(13) 0.0481(13) -0.0135(10) -0.0095(10) -0.0057(10)
C416 0.069(2) 0.124(3) 0.0549(18) -0.0286(19) -0.0237(15) -0.022(2)
C417 0.067(2) 0.130(3) 0.0460(15) -0.0392(18) -0.0035(14) -0.028(2)
C422 0.0507(14) 0.0554(14) 0.0433(12) -0.0186(11) 0.0040(11) -0.0191(12)
C423 0.079(2) 0.0577(17) 0.0578(17) -0.0097(13) 0.0062(15) -0.0168(15)
C424 0.091(2) 0.072(2) 0.0572(17) -0.0078(15) -0.0014(16) -0.0285(18)
C425 0.077(2) 0.081(2) 0.0492(16) -0.0074(14) -0.0039(14) -0.0200(17)
C426 0.076(2) 0.087(2) 0.0632(19) -0.0202(17) -0.0074(16) -0.0064(18)
C427 0.075(2) 0.086(2) 0.0591(18) -0.0162(16) -0.0119(16) -0.0023(18)
C428 0.069(2) 0.094(3) 0.073(2) -0.0279(19) -0.0129(17) 0.0000(18)
C429 0.068(2) 0.083(2) 0.0646(19) -0.0186(16) -0.0103(15) -0.0032(17)
C430 0.068(2) 0.088(2) 0.072(2) -0.0264(18) -0.0078(17) -0.0028(18)
C431 0.065(2) 0.080(2) 0.0680(19) -0.0182(16) -0.0114(16) -0.0036(16)
C432 0.064(2) 0.086(2) 0.0657(19) -0.0213(17) -0.0072(15) -0.0069(17)
C433 0.0642(19) 0.079(2) 0.0643(18) -0.0188(16) -0.0070(15) -0.0068(16)
C434 0.0626(19) 0.083(2) 0.0685(19) -0.0199(17) -0.0075(15) -0.0056(16)
C435 0.0658(19) 0.079(2) 0.0651(19) -0.0165(16) -0.0082(15) -0.0096(16)
C436 0.069(2) 0.085(2) 0.072(2) -0.0208(18) -0.0069(16) -0.0091(17)
C437 0.076(2) 0.095(3) 0.066(2) -0.0218(18) -0.0030(17) -0.0189(19)
C438 0.097(3) 0.118(3) 0.080(3) -0.032(2) -0.007(2) -0.018(3)
C439 0.138(4) 0.160(5) 0.092(3) -0.055(3) 0.000(3) -0.039(4)
C623 0.061(5) 0.046(4) 0.059(4) -0.027(3) 0.010(3) -0.019(4)
C624 0.069(9) 0.074(9) 0.078(9) -0.033(6) 0.021(8) -0.036(9)
C625 0.058(7) 0.054(6) 0.056(5) -0.011(4) -0.001(4) -0.018(6)
C626 0.064(5) 0.080(8) 0.069(6) -0.038(6) -0.001(4) -0.005(5)
C628 0.099(7) 0.085(8) 0.080(6) -0.042(6) -0.007(5) -0.004(6)
C630 0.105(8) 0.075(6) 0.077(6) -0.042(5) 0.006(5) -0.011(6)
C632 0.098(7) 0.062(6) 0.074(6) -0.030(5) 0.006(5) -0.011(5)
C634 0.100(7) 0.065(6) 0.082(6) -0.040(5) 0.012(5) -0.013(5)
C636 0.121(9) 0.073(7) 0.096(7) -0.050(6) 0.016(6) -0.027(6)
C638 0.139(11) 0.106(10) 0.117(9) -0.075(8) 0.009(7) -0.039(8)
F1 0.049(3) 0.058(3) 0.116(4) -0.032(3) 0.000(2) -0.028(2)
F2 0.233(11) 0.115(7) 0.090(5) -0.007(4) -0.046(6) -0.062(7)
F3 0.089(5) 0.053(3) 0.117(4) -0.026(2) 0.002(4) -0.033(3)
F4 0.051(3) 0.084(4) 0.246(11) -0.010(6) 0.016(5) 0.003(3)
B1 0.054(5) 0.048(4) 0.094(6) -0.024(4) -0.006(4) -0.029(3)
F5 0.113(7) 0.143(8) 0.163(8) -0.003(6) -0.026(6) -0.079(6)
F6 0.163(7) 0.114(6) 0.159(7) -0.089(6) 0.090(7) -0.101(6)
F7 0.139(11) 0.096(6) 0.115(6) -0.048(5) 0.035(6) -0.073(7)
F8 0.060(4) 0.078(5) 0.244(13) -0.048(6) -0.004(5) -0.021(3)
B2 0.080(8) 0.063(6) 0.110(9) -0.047(6) 0.015(6) -0.029(5)
F9 0.039(3) 0.038(2) 0.068(3) -0.021(2) -0.010(2) -0.0047(17)
F10 0.042(2) 0.079(3) 0.126(6) -0.008(3) -0.039(3) -0.012(2)
F11 0.131(6) 0.240(10) 0.047(3) -0.037(4) -0.016(3) -0.086(5)
F12 0.098(5) 0.049(3) 0.368(18) 0.041(7) -0.023(9) -0.042(3)
B3 0.029(4) 0.033(5) 0.056(5) -0.015(5) -0.004(4) -0.007(4)
F13 0.059(4) 0.106(6) 0.171(7) -0.091(5) -0.018(3) -0.009(3)
F14 0.213(8) 0.091(4) 0.161(6) -0.075(4) 0.126(6) -0.110(5)
F15 0.137(7) 0.159(8) 0.128(6) -0.091(6) -0.094(5) 0.071(5)
F16 0.071(3) 0.047(3) 0.127(4) -0.032(3) -0.024(3) -0.022(2)
B4 0.052(6) 0.035(5) 0.066(5) -0.011(5) -0.012(4) -0.011(4)
O921 0.0582(11) 0.0568(10) 0.0430(9) -0.0193(8) -0.0022(8) -0.0096(8)
O922 0.0813(16) 0.0925(17) 0.0673(14) -0.0337(12) -0.0177(12) 0.0137(13)
N911 0.0661(15) 0.0598(14) 0.0600(14) -0.0233(11) 0.0043(11) -0.0277(12)
N912 0.098(2) 0.0609(16) 0.0829(19) -0.0283(14) 0.0060(16) -0.0224(15)
N913 0.135(3) 0.0615(18) 0.099(2) -0.0148(17) -0.008(2) -0.0341(19)
N931 0.0695(15) 0.0484(12) 0.0512(12) -0.0130(10) -0.0010(11) -0.0194(11)
N932 0.070(2) 0.0617(19) 0.218(5) -0.023(2) 0.004(3) -0.0123(16)
N933 0.085(3) 0.090(3) 0.249(6) 0.030(3) -0.041(3) -0.046(2)
C901 0.0694(18) 0.0617(16) 0.0514(15) -0.0140(12) -0.0045(13) -0.0262(14)
C902 0.0617(16) 0.0523(14) 0.0428(13) -0.0188(11) -0.0007(11) -0.0178(12)
C903 0.079(2) 0.0669(17) 0.0460(14) -0.0143(12) -0.0055(13) -0.0305(15)
C914 0.133(4) 0.085(3) 0.087(3) -0.012(2) 0.016(3) -0.057(3)
C915 0.104(3) 0.085(2) 0.076(2) -0.0276(19) 0.030(2) -0.038(2)
C916 0.114(3) 0.0648(19) 0.085(2) -0.0336(17) 0.025(2) -0.045(2)
C917 0.146(4) 0.096(3) 0.094(3) -0.008(2) -0.019(3) -0.078(3)
C922 0.0583(16) 0.0657(17) 0.0442(14) -0.0167(12) -0.0021(12) -0.0111(14)
C923 0.074(2) 0.079(2) 0.0493(15) -0.0286(14) -0.0068(14) -0.0052(16)
C924 0.0672(19) 0.079(2) 0.0513(15) -0.0263(14) -0.0023(13) -0.0140(15)
C925 0.071(2) 0.079(2) 0.0497(15) -0.0241(14) -0.0055(14) -0.0132(16)
C926 0.070(2) 0.079(2) 0.0549(16) -0.0281(15) -0.0045(14) -0.0123(16)
C927 0.073(2) 0.0746(19) 0.0530(16) -0.0242(14) -0.0060(14) -0.0150(16)
C928 0.0693(19) 0.082(2) 0.0524(16) -0.0271(15) -0.0060(14) -0.0138(16)
C929 0.0674(19) 0.0751(19) 0.0541(16) -0.0247(14) -0.0055(14) -0.0137(15)
C930 0.0643(19) 0.084(2) 0.0586(17) -0.0290(16) -0.0056(14) -0.0114(16)
C931 0.0621(18) 0.079(2) 0.0564(16) -0.0272(15) -0.0070(13) -0.0138(15)
C932 0.0615(18) 0.087(2) 0.0558(16) -0.0288(15) -0.0057(14) -0.0126(16)
C933 0.0575(17) 0.0771(19) 0.0559(16) -0.0244(14) -0.0048(13) -0.0149(14)
C934 0.0578(17) 0.084(2) 0.0589(17) -0.0266(15) -0.0054(13) -0.0134(15)
C935 0.0565(17) 0.0777(19) 0.0573(16) -0.0248(14) -0.0060(13) -0.0168(14)
C936 0.0553(17) 0.089(2) 0.0605(17) -0.0243(16) -0.0070(13) -0.0176(15)
C937 0.0592(17) 0.081(2) 0.0587(17) -0.0230(15) -0.0109(13) -0.0202(15)
C938 0.063(2) 0.122(3) 0.073(2) -0.041(2) -0.0177(17) -0.015(2)
C939 0.080(2) 0.130(3) 0.081(2) -0.050(2) -0.0158(19) -0.028(2)

loop_
_atom_type_symbol
_atom_type_description
_atom_type_scat_dispersion_real
_atom_type_scat_dispersion_imag
_atom_type_scat_source
C C 0.0033 0.0016 'International Tables Vol C Tables 4.2.6.8 and 6.1.1.4'
H H 0.0000 0.0000 'International Tables Vol C Tables 4.2.6.8 and 6.1.1.4'
B B 0.0013 0.0007 'International Tables Vol C Tables 4.2.6.8 and 6.1.1.4'
F F 0.0171 0.0103 'International Tables Vol C Tables 4.2.6.8 and 6.1.1.4'
Fe Fe 0.3463 0.8444 'International Tables Vol C Tables 4.2.6.8 and 6.1.1.4'
N N 0.0061 0.0033 'International Tables Vol C Tables 4.2.6.8 and 6.1.1.4'
O O 0.0106 0.0060 'International Tables Vol C Tables 4.2.6.8 and 6.1.1.4'

loop_
_exptl_crystal_face_index_h
_exptl_crystal_face_index_k
_exptl_crystal_face_index_l
_exptl_crystal_face_perp_dist
-8 -24 -27 0.1538
8 24 27 0.1538
17 14 14 0.1516
-17 -14 -14 0.2016
-3 -6 42 0.0366
3 6 -42 0.0366
-4 -25 -26 0.1370
-8 17 23 0.2640

loop_
_geom_angle_atom_site_label_1
_geom_angle_atom_site_label_2
_geom_angle_atom_site_label_3
_geom_angle
_geom_angle_site_symmetry_1
_geom_angle_site_symmetry_3
_geom_angle_publ_flag
N113 Fe1 N113 180.0 . 2_757 ?
N113 Fe1 N213 90.64(7) . 2_757 ?
N113 Fe1 N213 89.36(7) . . ?
N113 Fe1 N213 89.36(7) 2_757 2_757 ?
N113 Fe1 N213 90.64(7) 2_757 . ?
N113 Fe1 N313 90.15(7) 2_757 . ?
N113 Fe1 N313 89.85(7) 2_757 2_757 ?
N113 Fe1 N313 90.15(7) . 2_757 ?
N113 Fe1 N313 89.85(7) . . ?
N213 Fe1 N213 180.0 . 2_757 ?
N213 Fe1 N313 89.01(7) . 2_757 ?
N213 Fe1 N313 90.99(7) . . ?
N213 Fe1 N313 90.99(7) 2_757 2_757 ?
N213 Fe1 N313 89.01(7) 2_757 . ?
N313 Fe1 N313 180.00(9) . 2_757 ?
N233 Fe2 N233 180.0 2_667 . ?
N233 Fe2 N413 90.56(7) 2_667 . ?
N233 Fe2 N413 89.44(7) . . ?
N233 Fe2 N413 90.56(7) . 2_667 ?
N233 Fe2 N413 89.44(7) 2_667 2_667 ?
N333 Fe2 N233 89.78(7) . 2_667 ?
N333 Fe2 N233 90.21(7) 2_667 2_667 ?
N333 Fe2 N233 90.21(7) . . ?
N333 Fe2 N233 89.79(7) 2_667 . ?
N333 Fe2 N333 180.0 2_667 . ?
N333 Fe2 N413 90.75(7) 2_667 2_667 ?
N333 Fe2 N413 89.24(7) 2_667 . ?
N333 Fe2 N413 90.75(7) . . ?
N333 Fe2 N413 89.25(7) . 2_667 ?
N413 Fe2 N413 180.00(9) . 2_667 ?
C122 O121 C102 117.73(18) . . ?
C222 O221 C202 116.44(17) . . ?
C322 O321 C302 119.78(19) . . ?
C422 O421 C402 119.12(19) . . ?
N112 N111 C101 119.3(2) . . ?
N112 N111 C115 111.80(19) . . ?
C115 N111 C101 128.7(2) . . ?
N113 N112 N111 106.21(18) . . ?
N112 N113 Fe1 119.68(14) . . ?
N112 N113 C114 108.80(19) . . ?
C114 N113 Fe1 129.84(16) . . ?
N132 N131 C103 120.4(2) . . ?
C117 N131 N132 110.9(2) . . ?
C117 N131 C103 128.5(2) . . ?
N133 N132 N131 107.2(3) . . ?
N132 N133 C116 108.5(3) . . ?
N212 N211 C201 118.65(17) . . ?
N212 N211 C215 110.90(19) . . ?
C215 N211 C201 130.45(19) . . ?
N213 N212 N211 107.28(17) . . ?
N212 N213 Fe1 117.40(14) . . ?
N212 N213 C214 108.86(18) . . ?
C214 N213 Fe1 133.71(16) . . ?
N232 N231 C203 119.80(17) . . ?
C217 N231 N232 111.32(16) . . ?
C217 N231 C203 128.86(18) . . ?
N233 N232 N231 106.11(16) . . ?
N232 N233 Fe2 122.67(13) . . ?
N232 N233 C216 109.44(16) . . ?
C216 N233 Fe2 126.13(14) . . ?
N312 N311 C301 121.55(18) . . ?
N312 N311 C315 110.55(17) . . ?
C315 N311 C301 127.81(18) . . ?
N313 N312 N311 106.64(17) . . ?
N312 N313 Fe1 125.54(14) . . ?
N312 N313 C314 109.59(17) . . ?
C314 N313 Fe1 124.60(14) . . ?
N332 N331 C303 119.1(2) . . ?
C317 N331 N332 111.19(19) . . ?
C317 N331 C303 129.7(2) . . ?
N333 N332 N331 106.70(18) . . ?
N332 N333 Fe2 118.30(13) . . ?
N332 N333 C316 108.90(18) . . ?
C316 N333 Fe2 132.72(16) . . ?
N412 N411 C401 118.36(19) . . ?
N412 N411 C415 111.57(18) . . ?
C415 N411 C401 129.9(2) . . ?
N413 N412 N411 106.61(17) . . ?
N412 N413 Fe2 118.36(13) . . ?
N412 N413 C414 109.10(18) . . ?
C414 N413 Fe2 129.72(14) . . ?
N432 N431 C403 121.6(2) . . ?
C417 N431 N432 110.8(2) . . ?
C417 N431 C403 127.7(2) . . ?
N433 N432 N431 108.0(2) . . ?
N432 N433 C416 107.2(2) . . ?
N111 C101 H10A 109.5 . . ?
N111 C101 H10B 109.5 . . ?
N111 C101 C102 110.51(19) . . ?
H10A C101 H10B 108.1 . . ?
C102 C101 H10A 109.5 . . ?
C102 C101 H10B 109.5 . . ?
O121 C102 C101 108.5(2) . . ?
O121 C102 H102 110.7 . . ?
O121 C102 C103 106.32(19) . . ?
C101 C102 H102 110.7 . . ?
C103 C102 C101 109.91(19) . . ?
C103 C102 H102 110.7 . . ?
N131 C103 C102 111.4(2) . . ?
N131 C103 H10C 109.4 . . ?
N131 C103 H10D 109.4 . . ?
C102 C103 H10C 109.4 . . ?
C102 C103 H10D 109.4 . . ?
H10C C103 H10D 108.0 . . ?
N113 C114 H114 125.7 . . ?
C115 C114 N113 108.5(2) . . ?
C115 C114 H114 125.7 . . ?
N111 C115 C114 104.7(2) . . ?
N111 C115 H115 127.7 . . ?
C114 C115 H115 127.7 . . ?
N133 C116 H116 125.2 . . ?
N133 C116 C117 109.6(3) . . ?
C117 C116 H116 125.2 . . ?
N131 C117 C116 103.9(3) . . ?
N131 C117 H117 128.1 . . ?
C116 C117 H117 128.1 . . ?
O121 C122 C123 111.0(2) . . ?
O122 C122 O121 123.4(2) . . ?
O122 C122 C123 125.5(2) . . ?
C122 C123 H12A 108.9 . . ?
C122 C123 H12B 108.9 . . ?
C122 C123 C124 113.2(2) . . ?
H12A C123 H12B 107.8 . . ?
C124 C123 H12A 108.9 . . ?
C124 C123 H12B 108.9 . . ?
C123 C124 H12C 108.9 . . ?
C123 C124 H12D 108.9 . . ?
C123 C124 C125 113.2(3) . . ?
H12C C124 H12D 107.8 . . ?
C125 C124 H12C 108.9 . . ?
C125 C124 H12D 108.9 . . ?
C124 C125 H12E 108.8 . . ?
C124 C125 H12F 108.8 . . ?
H12E C125 H12F 107.7 . . ?
C126 C125 C124 113.8(3) . . ?
C126 C125 H12E 108.8 . . ?
C126 C125 H12F 108.8 . . ?
C125 C126 H12G 108.9 . . ?
C125 C126 H12H 108.9 . . ?
C125 C126 C127 113.5(3) . . ?
H12G C126 H12H 107.7 . . ?
C127 C126 H12G 108.9 . . ?
C127 C126 H12H 108.9 . . ?
C126 C127 H12I 108.7 . . ?
C126 C127 H12J 108.7 . . ?
H12I C127 H12J 107.6 . . ?
C128 C127 C126 114.3(3) . . ?
C128 C127 H12I 108.7 . . ?
C128 C127 H12J 108.7 . . ?
C127 C128 H12K 109.0 . . ?
C127 C128 H12L 109.0 . . ?
C127 C128 C129 112.9(3) . . ?
H12K C128 H12L 107.8 . . ?
C129 C128 H12K 109.0 . . ?
C129 C128 H12L 109.0 . . ?
C128 C129 H12M 108.8 . . ?
C128 C129 H12N 108.8 . . ?
H12M C129 H12N 107.7 . . ?
C130 C129 C128 113.8(3) . . ?
C130 C129 H12M 108.8 . . ?
C130 C129 H12N 108.8 . . ?
C129 C130 H13A 108.9 . . ?
C129 C130 H13B 108.9 . . ?
C129 C130 C131 113.5(3) . . ?
H13A C130 H13B 107.7 . . ?
C131 C130 H13A 108.9 . . ?
C131 C130 H13B 108.9 . . ?
C130 C131 H13C 108.8 . . ?
C130 C131 H13D 108.8 . . ?
C130 C131 C132 113.8(3) . . ?
H13C C131 H13D 107.7 . . ?
C132 C131 H13C 108.8 . . ?
C132 C131 H13D 108.8 . . ?
C131 C132 H13E 108.9 . . ?
C131 C132 H13F 108.9 . . ?
H13E C132 H13F 107.7 . . ?
C133 C132 C131 113.4(3) . . ?
C133 C132 H13E 108.9 . . ?
C133 C132 H13F 108.9 . . ?
C132 C133 H13G 108.8 . . ?
C132 C133 H13H 108.8 . . ?
C132 C133 C134 113.7(3) . . ?
H13G C133 H13H 107.7 . . ?
C134 C133 H13G 108.8 . . ?
C134 C133 H13H 108.8 . . ?
C133 C134 H13I 108.9 . . ?
C133 C134 H13J 108.9 . . ?
H13I C134 H13J 107.7 . . ?
C135 C134 C133 113.5(3) . . ?
C135 C134 H13I 108.9 . . ?
C135 C134 H13J 108.9 . . ?
C134 C135 H13K 108.8 . . ?
C134 C135 H13L 108.8 . . ?
H13K C135 H13L 107.7 . . ?
C136 C135 C134 113.9(3) . . ?
C136 C135 H13K 108.8 . . ?
C136 C135 H13L 108.8 . . ?
C135 C136 H13M 108.8 . . ?
C135 C136 H13N 108.8 . . ?
C135 C136 C137 113.9(3) . . ?
H13M C136 H13N 107.7 . . ?
C137 C136 H13M 108.8 . . ?
C137 C136 H13N 108.8 . . ?
C136 C137 H13O 108.7 . . ?
C136 C137 H13P 108.7 . . ?
H13O C137 H13P 107.6 . . ?
C138 C137 C136 114.2(3) . . ?
C138 C137 H13O 108.7 . . ?
C138 C137 H13P 108.7 . . ?
C137 C138 H13Q 108.8 . . ?
C137 C138 H13R 108.8 . . ?
C137 C138 C139 113.7(3) . . ?
H13Q C138 H13R 107.7 . . ?
C139 C138 H13Q 108.8 . . ?
C139 C138 H13R 108.8 . . ?
C138 C139 H13S 109.5 . . ?
C138 C139 H13T 109.5 . . ?
C138 C139 H13U 109.5 . . ?
H13S C139 H13T 109.5 . . ?
H13S C139 H13U 109.5 . . ?
H13T C139 H13U 109.5 . . ?
N211 C201 H20A 109.1 . . ?
N211 C201 H20B 109.1 . . ?
N211 C201 C202 112.38(16) . . ?
H20A C201 H20B 107.9 . . ?
C202 C201 H20A 109.1 . . ?
C202 C201 H20B 109.1 . . ?
O221 C202 C201 109.66(17) . . ?
O221 C202 H202 108.9 . . ?
O221 C202 C203 107.39(16) . . ?
C201 C202 H202 108.9 . . ?
C203 C202 C201 113.11(16) . . ?
C203 C202 H202 108.9 . . ?
N231 C203 C202 111.83(16) . . ?
N231 C203 H20C 109.3 . . ?
N231 C203 H20D 109.3 . . ?
C202 C203 H20C 109.3 . . ?
C202 C203 H20D 109.3 . . ?
H20C C203 H20D 107.9 . . ?
N213 C214 H214 126.0 . . ?
N213 C214 C215 107.9(2) . . ?
C215 C214 H214 126.0 . . ?
N211 C215 C214 105.0(2) . . ?
N211 C215 H215 127.5 . . ?
C214 C215 H215 127.5 . . ?
N233 C216 H216 126.2 . . ?
C217 C216 N233 107.69(19) . . ?
C217 C216 H216 126.2 . . ?
N231 C217 C216 105.43(19) . . ?
N231 C217 H217 127.3 . . ?
C216 C217 H217 127.3 . . ?
O221 C222 C223 111.7(2) . . ?
O222 C222 O221 123.2(2) . . ?
O222 C222 C223 125.1(2) . . ?
C222 C223 H22A 109.1 . . ?
C222 C223 H22B 109.1 . . ?
C222 C223 C224 112.3(2) . . ?
H22A C223 H22B 107.9 . . ?
C224 C223 H22A 109.1 . . ?
C224 C223 H22B 109.1 . . ?
C223 C224 H22C 108.7 . . ?
C223 C224 H22D 108.7 . . ?
H22C C224 H22D 107.6 . . ?
C225 C224 C223 114.0(2) . . ?
C225 C224 H22C 108.7 . . ?
C225 C224 H22D 108.7 . . ?
C224 C225 H22E 109.0 . . ?
C224 C225 H22F 109.0 . . ?
H22E C225 H22F 107.8 . . ?
C226 C225 C224 112.9(2) . . ?
C226 C225 H22E 109.0 . . ?
C226 C225 H22F 109.0 . . ?
C225 C226 H22G 108.7 . . ?
C225 C226 H22H 108.7 . . ?
C225 C226 C227 114.4(2) . . ?
H22G C226 H22H 107.6 . . ?
C227 C226 H22G 108.7 . . ?
C227 C226 H22H 108.7 . . ?
C226 C227 H22I 108.9 . . ?
C226 C227 H22J 108.9 . . ?
C226 C227 C228 113.4(2) . . ?
H22I C227 H22J 107.7 . . ?
C228 C227 H22I 108.9 . . ?
C228 C227 H22J 108.9 . . ?
C227 C228 H22K 108.7 . . ?
C227 C228 H22L 108.7 . . ?
H22K C228 H22L 107.6 . . ?
C229 C228 C227 114.0(2) . . ?
C229 C228 H22K 108.7 . . ?
C229 C228 H22L 108.7 . . ?
C228 C229 H22M 108.7 . . ?
C228 C229 H22N 108.7 . . ?
H22M C229 H22N 107.6 . . ?
C230 C229 C228 114.1(2) . . ?
C230 C229 H22M 108.7 . . ?
C230 C229 H22N 108.7 . . ?
C229 C230 H23A 108.6 . . ?
C229 C230 H23B 108.6 . . ?
H23A C230 H23B 107.6 . . ?
C231 C230 C229 114.7(2) . . ?
C231 C230 H23A 108.6 . . ?
C231 C230 H23B 108.6 . . ?
C230 C231 H23C 108.7 . . ?
C230 C231 H23D 108.7 . . ?
C230 C231 C232 114.4(3) . . ?
H23C C231 H23D 107.6 . . ?
C232 C231 H23C 108.7 . . ?
C232 C231 H23D 108.7 . . ?
C231 C232 H23E 108.7 . . ?
C231 C232 H23F 108.7 . . ?
H23E C232 H23F 107.6 . . ?
C233 C232 C231 114.4(3) . . ?
C233 C232 H23E 108.7 . . ?
C233 C232 H23F 108.7 . . ?
C232 C233 H23G 108.7 . . ?
C232 C233 H23H 108.7 . . ?
H23G C233 H23H 107.6 . . ?
C234 C233 C232 114.1(2) . . ?
C234 C233 H23G 108.7 . . ?
C234 C233 H23H 108.7 . . ?
C233 C234 H23I 108.6 . . ?
C233 C234 H23J 108.6 . . ?
H23I C234 H23J 107.6 . . ?
C235 C234 C233 114.7(2) . . ?
C235 C234 H23I 108.6 . . ?
C235 C234 H23J 108.6 . . ?
C234 C235 H23K 108.7 . . ?
C234 C235 H23L 108.7 . . ?
H23K C235 H23L 107.6 . . ?
C236 C235 C234 114.3(3) . . ?
C236 C235 H23K 108.7 . . ?
C236 C235 H23L 108.7 . . ?
C235 C236 H23M 108.5 . . ?
C235 C236 H23N 108.5 . . ?
C235 C236 C237 115.0(3) . . ?
H23M C236 H23N 107.5 . . ?
C237 C236 H23M 108.5 . . ?
C237 C236 H23N 108.5 . . ?
C236 C237 H23O 108.7 . . ?
C236 C237 H23P 108.7 . . ?
H23O C237 H23P 107.6 . . ?
C238 C237 C236 114.3(3) . . ?
C238 C237 H23O 108.7 . . ?
C238 C237 H23P 108.7 . . ?
C237 C238 H23Q 108.6 . . ?
C237 C238 H23R 108.6 . . ?
C237 C238 C239 114.7(3) . . ?
H23Q C238 H23R 107.6 . . ?
C239 C238 H23Q 108.6 . . ?
C239 C238 H23R 108.6 . . ?
C238 C239 H23S 109.5 . . ?
C238 C239 H23T 109.5 . . ?
C238 C239 H23U 109.5 . . ?
H23S C239 H23T 109.5 . . ?
H23S C239 H23U 109.5 . . ?
H23T C239 H23U 109.5 . . ?
N311 C301 H30A 109.4 . . ?
N311 C301 H30B 109.4 . . ?
N311 C301 C302 111.19(18) . . ?
H30A C301 H30B 108.0 . . ?
C302 C301 H30A 109.4 . . ?
C302 C301 H30B 109.4 . . ?
O321 C302 C301 107.17(18) . . ?
O321 C302 H302 109.5 . . ?
O321 C302 C303 108.4(2) . . ?
C301 C302 H302 109.5 . . ?
C301 C302 C303 112.58(18) . . ?
C303 C302 H302 109.5 . . ?
N331 C303 C302 112.24(18) . . ?
N331 C303 H30C 109.2 . . ?
N331 C303 H30D 109.2 . . ?
C302 C303 H30C 109.2 . . ?
C302 C303 H30D 109.2 . . ?
H30C C303 H30D 107.9 . . ?
N313 C314 H314 125.9 . . ?
N313 C314 C315 108.1(2) . . ?
C315 C314 H314 125.9 . . ?
N311 C315 C314 105.07(19) . . ?
N311 C315 H315 127.5 . . ?
C314 C315 H315 127.5 . . ?
N333 C316 H316 126.2 . . ?
N333 C316 C317 107.5(2) . . ?
C317 C316 H316 126.2 . . ?
N331 C317 C316 105.7(2) . . ?
N331 C317 H317 127.2 . . ?
C316 C317 H317 127.2 . . ?
O321 C322 C323 102.4(3) . . ?
O321 C322 C623 117.4(4) . . ?
O322 C322 O321 124.0(2) . . ?
O322 C322 C323 132.7(3) . . ?
O322 C322 C623 117.1(4) . . ?
C322 C323 H32A 108.7 . . ?
C322 C323 H32B 108.7 . . ?
H32A C323 H32B 107.6 . . ?
C324 C323 C322 114.4(7) . . ?
C324 C323 H32A 108.7 . . ?
C324 C323 H32B 108.7 . . ?
C323 C324 H32C 108.8 . . ?
C323 C324 H32D 108.8 . . ?
C323 C324 C325 113.6(11) . . ?
H32C C324 H32D 107.7 . . ?
C325 C324 H32C 108.8 . . ?
C325 C324 H32D 108.8 . . ?
C324 C325 H32E 105.5 . . ?
C324 C325 H32F 105.5 . . ?
H32E C325 H32F 106.1 . . ?
C326 C325 C324 127.2(10) . . ?
C326 C325 H32E 105.5 . . ?
C326 C325 H32F 105.5 . . ?
C325 C326 H32G 106.6 . . ?
C325 C326 H32H 106.6 . . ?
C325 C326 C327 122.9(10) . . ?
H32G C326 H32H 106.6 . . ?
C327 C326 H32G 106.6 . . ?
C327 C326 H32H 106.6 . . ?
C326 C327 H32I 106.6 . . ?
C326 C327 H32J 106.6 . . ?
H32I C327 H32J 106.6 . . ?
H32K C327 H32L 106.6 . . ?
C328 C327 C326 122.9(6) . . ?
C328 C327 H32I 106.6 . . ?
C328 C327 H32J 106.6 . . ?
C626 C327 H32K 106.7 . . ?
C626 C327 H32L 106.7 . . ?
C628 C327 H32K 106.7 . . ?
C628 C327 H32L 106.7 . . ?
C628 C327 C626 122.6(6) . . ?
C327 C328 H32M 107.4 . . ?
C327 C328 H32N 107.4 . . ?
C327 C328 C329 119.8(5) . . ?
H32M C328 H32N 106.9 . . ?
C329 C328 H32M 107.4 . . ?
C329 C328 H32N 107.4 . . ?
C328 C329 H32O 106.8 . . ?
C328 C329 H32P 106.8 . . ?
C328 C329 C330 122.1(4) . . ?
H32O C329 H32P 106.7 . . ?
H32Q C329 H32R 106.8 . . ?
C330 C329 H32O 106.8 . . ?
C330 C329 H32P 106.8 . . ?
C628 C329 H32Q 107.2 . . ?
C628 C329 H32R 107.2 . . ?
C630 C329 H32Q 107.2 . . ?
C630 C329 H32R 107.2 . . ?
C630 C329 C628 120.7(5) . . ?
C329 C330 H33A 107.2 . . ?
C329 C330 H33B 107.2 . . ?
H33A C330 H33B 106.9 . . ?
C331 C330 C329 120.4(5) . . ?
C331 C330 H33A 107.2 . . ?
C331 C330 H33B 107.2 . . ?
C330 C331 H33C 106.7 . . ?
C330 C331 H33D 106.7 . . ?
C330 C331 C332 122.5(4) . . ?
H33C C331 H33D 106.6 . . ?
H33E C331 H33F 106.8 . . ?
C332 C331 H33C 106.7 . . ?
C332 C331 H33D 106.7 . . ?
C630 C331 H33E 107.0 . . ?
C630 C331 H33F 107.0 . . ?
C632 C331 H33E 107.0 . . ?
C632 C331 H33F 107.0 . . ?
C632 C331 C630 121.3(5) . . ?
C331 C332 H33G 106.9 . . ?
C331 C332 H33H 106.9 . . ?
H33G C332 H33H 106.7 . . ?
C333 C332 C331 121.9(5) . . ?
C333 C332 H33G 106.9 . . ?
C333 C332 H33H 106.9 . . ?
C332 C333 H33I 106.5 . . ?
C332 C333 H33J 106.5 . . ?
C332 C333 C334 123.4(5) . . ?
H33I C333 H33J 106.5 . . ?
H33K C333 H33L 106.7 . . ?
C334 C333 H33I 106.5 . . ?
C334 C333 H33J 106.5 . . ?
C632 C333 H33K 106.9 . . ?
C632 C333 H33L 106.9 . . ?
C634 C333 H33K 106.9 . . ?
C634 C333 H33L 106.9 . . ?
C634 C333 C632 121.8(5) . . ?
C333 C334 H33M 106.7 . . ?
C333 C334 H33N 106.7 . . ?
H33M C334 H33N 106.6 . . ?
C335 C334 C333 122.7(5) . . ?
C335 C334 H33M 106.7 . . ?
C335 C334 H33N 106.7 . . ?
C334 C335 H33O 106.8 . . ?
C334 C335 H33P 106.8 . . ?
C334 C335 C336 122.3(5) . . ?
H33O C335 H33P 106.6 . . ?
H33Q C335 H33R 106.7 . . ?
C336 C335 H33O 106.8 . . ?
C336 C335 H33P 106.8 . . ?
C634 C335 H33Q 106.9 . . ?
C634 C335 H33R 106.9 . . ?
C634 C335 C636 121.6(5) . . ?
C636 C335 H33Q 106.9 . . ?
C636 C335 H33R 106.9 . . ?
C335 C336 H33S 106.5 . . ?
C335 C336 H33T 106.5 . . ?
H33S C336 H33T 106.5 . . ?
C337 C336 C335 123.1(5) . . ?
C337 C336 H33S 106.5 . . ?
C337 C336 H33T 106.5 . . ?
C336 C337 H33U 106.9 . . ?
C336 C337 H33V 106.9 . . ?
H33U C337 H33V 106.7 . . ?
H33W C337 H33X 106.8 . . ?
C338 C337 C336 121.7(5) . . ?
C338 C337 H33U 106.9 . . ?
C338 C337 H33V 106.9 . . ?
C636 C337 H33W 107.1 . . ?
C636 C337 H33X 107.1 . . ?
C638 C337 H33W 107.1 . . ?
C638 C337 H33X 107.1 . . ?
C638 C337 C636 121.0(5) . . ?
C337 C338 H33Y 106.9 . . ?
C337 C338 H 106.9 . . ?
C337 C338 C339 121.9(6) . . ?
H33Y C338 H 106.7 . . ?
C339 C338 H33Y 106.9 . . ?
C339 C338 H 106.9 . . ?
C338 C339 H33Z 109.5 . . ?
C338 C339 HA 109.5 . . ?
C338 C339 HB 109.5 . . ?
H33Z C339 HA 109.5 . . ?
H33Z C339 HB 109.5 . . ?
HA C339 HB 109.5 . . ?
HC C339 HD 109.5 . . ?
HC C339 HE 109.5 . . ?
HD C339 HE 109.5 . . ?
C638 C339 HC 109.5 . . ?
C638 C339 HD 109.5 . . ?
C638 C339 HE 109.5 . . ?
N411 C401 H40A 109.7 . . ?
N411 C401 H40B 109.7 . . ?
N411 C401 C402 109.79(19) . . ?
H40A C401 H40B 108.2 . . ?
C402 C401 H40A 109.7 . . ?
C402 C401 H40B 109.7 . . ?
O421 C402 C401 108.16(19) . . ?
O421 C402 H402 108.7 . . ?
O421 C402 C403 108.48(19) . . ?
C401 C402 H402 108.7 . . ?
C401 C402 C403 113.9(2) . . ?
C403 C402 H402 108.7 . . ?
N431 C403 C402 113.0(2) . . ?
N431 C403 H40C 109.0 . . ?
N431 C403 H40D 109.0 . . ?
C402 C403 H40C 109.0 . . ?
C402 C403 H40D 109.0 . . ?
H40C C403 H40D 107.8 . . ?
N413 C414 H414 126.0 . . ?
N413 C414 C415 107.9(2) . . ?
C415 C414 H414 126.0 . . ?
N411 C415 C414 104.8(2) . . ?
N411 C415 H415 127.6 . . ?
C414 C415 H415 127.6 . . ?
N433 C416 H416 125.4 . . ?
N433 C416 C417 109.3(3) . . ?
C417 C416 H416 125.4 . . ?
N431 C417 C416 104.8(3) . . ?
N431 C417 H417 127.6 . . ?
C416 C417 H417 127.6 . . ?
O421 C422 C423 111.2(2) . . ?
O422 C422 O421 123.0(2) . . ?
O422 C422 C423 125.8(3) . . ?
C422 C423 H42A 108.9 . . ?
C422 C423 H42B 108.9 . . ?
H42A C423 H42B 107.7 . . ?
C424 C423 C422 113.6(3) . . ?
C424 C423 H42A 108.9 . . ?
C424 C423 H42B 108.9 . . ?
C423 C424 H42C 108.8 . . ?
C423 C424 H42D 108.8 . . ?
C423 C424 C425 113.8(3) . . ?
H42C C424 H42D 107.7 . . ?
C425 C424 H42C 108.8 . . ?
C425 C424 H42D 108.8 . . ?
C424 C425 H42E 108.4 . . ?
C424 C425 H42F 108.4 . . ?
C424 C425 C426 115.5(3) . . ?
H42E C425 H42F 107.5 . . ?
C426 C425 H42E 108.4 . . ?
C426 C425 H42F 108.4 . . ?
C425 C426 H42G 108.9 . . ?
C425 C426 H42H 108.9 . . ?
C425 C426 C427 113.5(3) . . ?
H42G C426 H42H 107.7 . . ?
C427 C426 H42G 108.9 . . ?
C427 C426 H42H 108.9 . . ?
C426 C427 H42I 108.4 . . ?
C426 C427 H42J 108.4 . . ?
H42I C427 H42J 107.5 . . ?
C428 C427 C426 115.6(3) . . ?
C428 C427 H42I 108.4 . . ?
C428 C427 H42J 108.4 . . ?
C427 C428 H42K 108.7 . . ?
C427 C428 H42L 108.7 . . ?
C427 C428 C429 114.4(3) . . ?
H42K C428 H42L 107.6 . . ?
C429 C428 H42K 108.7 . . ?
C429 C428 H42L 108.7 . . ?
C428 C429 H42M 108.5 . . ?
C428 C429 H42N 108.5 . . ?
H42M C429 H42N 107.5 . . ?
C430 C429 C428 115.0(3) . . ?
C430 C429 H42M 108.5 . . ?
C430 C429 H42N 108.5 . . ?
C429 C430 H43A 108.5 . . ?
C429 C430 H43B 108.5 . . ?
C429 C430 C431 114.9(3) . . ?
H43A C430 H43B 107.5 . . ?
C431 C430 H43A 108.5 . . ?
C431 C430 H43B 108.5 . . ?
C430 C431 H43C 108.5 . . ?
C430 C431 H43D 108.5 . . ?
H43C C431 H43D 107.5 . . ?
C432 C431 C430 115.1(3) . . ?
C432 C431 H43C 108.5 . . ?
C432 C431 H43D 108.5 . . ?
C431 C432 H43E 108.5 . . ?
C431 C432 H43F 108.5 . . ?
C431 C432 C433 115.2(3) . . ?
H43E C432 H43F 107.5 . . ?
C433 C432 H43E 108.5 . . ?
C433 C432 H43F 108.5 . . ?
C432 C433 H43G 108.5 . . ?
C432 C433 H43H 108.5 . . ?
C432 C433 C434 114.9(3) . . ?
H43G C433 H43H 107.5 . . ?
C434 C433 H43G 108.5 . . ?
C434 C433 H43H 108.5 . . ?
C433 C434 H43I 108.4 . . ?
C433 C434 H43J 108.4 . . ?
H43I C434 H43J 107.5 . . ?
C435 C434 C433 115.4(3) . . ?
C435 C434 H43I 108.4 . . ?
C435 C434 H43J 108.4 . . ?
C434 C435 H43K 108.7 . . ?
C434 C435 H43L 108.7 . . ?
H43K C435 H43L 107.6 . . ?
C436 C435 C434 114.2(3) . . ?
C436 C435 H43K 108.7 . . ?
C436 C435 H43L 108.7 . . ?
C435 C436 H43M 108.3 . . ?
C435 C436 H43N 108.3 . . ?
H43M C436 H43N 107.4 . . ?
C437 C436 C435 116.0(3) . . ?
C437 C436 H43M 108.3 . . ?
C437 C436 H43N 108.3 . . ?
C436 C437 H43O 108.8 . . ?
C436 C437 H43P 108.8 . . ?
C436 C437 C438 114.0(3) . . ?
H43O C437 H43P 107.6 . . ?
C438 C437 H43O 108.8 . . ?
C438 C437 H43P 108.8 . . ?
C437 C438 H43Q 108.4 . . ?
C437 C438 H43R 108.4 . . ?
H43Q C438 H43R 107.4 . . ?
C439 C438 C437 115.7(4) . . ?
C439 C438 H43Q 108.4 . . ?
C439 C438 H43R 108.4 . . ?
C438 C439 H43S 109.5 . . ?
C438 C439 H43T 109.5 . . ?
C438 C439 H43U 109.5 . . ?
H43S C439 H43T 109.5 . . ?
H43S C439 H43U 109.5 . . ?
H43T C439 H43U 109.5 . . ?
C322 C623 H62A 108.4 . . ?
C322 C623 H62B 108.4 . . ?
H62A C623 H62B 107.5 . . ?
C624 C623 C322 115.5(8) . . ?
C624 C623 H62A 108.4 . . ?
C624 C623 H62B 108.4 . . ?
C623 C624 H62C 109.1 . . ?
C623 C624 H62D 109.1 . . ?
H62C C624 H62D 107.8 . . ?
C625 C624 C623 112.7(12) . . ?
C625 C624 H62C 109.1 . . ?
C625 C624 H62D 109.1 . . ?
C624 C625 H62E 105.9 . . ?
C624 C625 H62F 105.9 . . ?
H62E C625 H62F 106.3 . . ?
C626 C625 C624 125.5(10) . . ?
C626 C625 H62E 105.9 . . ?
C626 C625 H62F 105.9 . . ?
C327 C626 H62G 106.6 . . ?
C327 C626 H62H 106.6 . . ?
C625 C626 C327 122.9(11) . . ?
C625 C626 H62G 106.6 . . ?
C625 C626 H62H 106.6 . . ?
H62G C626 H62H 106.6 . . ?
C327 C628 C329 119.4(6) . . ?
C327 C628 H62I 107.5 . . ?
C327 C628 H62J 107.5 . . ?
C329 C628 H62I 107.5 . . ?
C329 C628 H62J 107.5 . . ?
H62I C628 H62J 107.0 . . ?
C329 C630 C331 119.9(6) . . ?
C329 C630 H63A 107.3 . . ?
C329 C630 H63B 107.3 . . ?
C331 C630 H63A 107.3 . . ?
C331 C630 H63B 107.3 . . ?
H63A C630 H63B 106.9 . . ?
C331 C632 C333 120.7(6) . . ?
C331 C632 H63C 107.1 . . ?
C331 C632 H63D 107.1 . . ?
C333 C632 H63C 107.1 . . ?
C333 C632 H63D 107.1 . . ?
H63C C632 H63D 106.8 . . ?
C333 C634 H63E 106.9 . . ?
C333 C634 H63F 106.9 . . ?
C335 C634 C333 121.8(6) . . ?
C335 C634 H63E 106.9 . . ?
C335 C634 H63F 106.9 . . ?
H63E C634 H63F 106.7 . . ?
C335 C636 C337 122.2(6) . . ?
C335 C636 H63G 106.8 . . ?
C335 C636 H63H 106.8 . . ?
C337 C636 H63G 106.8 . . ?
C337 C636 H63H 106.8 . . ?
H63G C636 H63H 106.6 . . ?
C337 C638 C339 121.4(7) . . ?
C337 C638 H63I 107.0 . . ?
C337 C638 H63J 107.0 . . ?
C339 C638 H63I 107.0 . . ?
C339 C638 H63J 107.0 . . ?
H63I C638 H63J 106.7 . . ?
F1 B1 F3 110.1(8) . . ?
F2 B1 F1 111.0(9) . . ?
F2 B1 F3 113.9(8) . . ?
F4 B1 F1 105.2(8) . . ?
F4 B1 F2 108.6(11) . . ?
F4 B1 F3 107.7(7) . . ?
F5 B2 F7 109.3(10) . . ?
F6 B2 F5 105.8(10) . . ?
F6 B2 F7 108.4(8) . . ?
F8 B2 F5 110.4(10) . . ?
F8 B2 F6 115.4(11) . . ?
F8 B2 F7 107.4(8) . . ?
F9 B3 F10 108.8(17) . . ?
F11 B3 F9 107(2) . . ?
F11 B3 F10 104.8(9) . . ?
F11 B3 F12 118(2) . . ?
F12 B3 F9 109.2(11) . . ?
F12 B3 F10 108(2) . . ?
F14 B4 F13 104.6(17) . . ?
F15 B4 F13 107(2) . . ?
F15 B4 F14 114.9(11) . . ?
F15 B4 F16 116.1(19) . . ?
F16 B4 F13 107.4(12) . . ?
F16 B4 F14 106(2) . . ?
H1A O1 H1B 109(3) . . ?
C922 O921 C902 119.0(2) . . ?
N912 N911 C901 120.6(3) . . ?
N912 N911 C915 109.9(3) . . ?
C915 N911 C901 129.6(3) . . ?
N913 N912 N911 108.1(3) . . ?
N912 N913 C914 107.9(3) . . ?
N932 N931 C903 120.3(3) . . ?
N932 N931 C916 111.5(3) . . ?
C916 N931 C903 128.3(3) . . ?
N933 N932 N931 106.5(4) . . ?
N932 N933 C917 108.3(4) . . ?
N911 C901 H90A 109.1 . . ?
N911 C901 H90B 109.1 . . ?
N911 C901 C902 112.6(2) . . ?
H90A C901 H90B 107.8 . . ?
C902 C901 H90A 109.1 . . ?
C902 C901 H90B 109.1 . . ?
O921 C902 C901 109.2(2) . . ?
O921 C902 H902 110.2 . . ?
O921 C902 C903 107.0(2) . . ?
C901 C902 H902 110.2 . . ?
C901 C902 C903 109.8(2) . . ?
C903 C902 H902 110.2 . . ?
N931 C903 C902 112.0(2) . . ?
N931 C903 H90C 109.2 . . ?
N931 C903 H90D 109.2 . . ?
C902 C903 H90C 109.2 . . ?
C902 C903 H90D 109.2 . . ?
H90C C903 H90D 107.9 . . ?
N913 C914 H914 125.2 . . ?
N913 C914 C915 109.7(4) . . ?
C915 C914 H914 125.2 . . ?
N911 C915 C914 104.4(3) . . ?
N911 C915 H915 127.8 . . ?
C914 C915 H915 127.8 . . ?
N931 C916 H916 127.6 . . ?
N931 C916 C917 104.8(4) . . ?
C917 C916 H916 127.6 . . ?
N933 C917 H917 125.6 . . ?
C916 C917 N933 108.9(4) . . ?
C916 C917 H917 125.6 . . ?
O921 C922 C923 109.7(2) . . ?
O922 C922 O921 123.9(3) . . ?
O922 C922 C923 126.4(3) . . ?
C922 C923 H92A 108.7 . . ?
C922 C923 H92B 108.7 . . ?
C922 C923 C924 114.4(3) . . ?
H92A C923 H92B 107.6 . . ?
C924 C923 H92A 108.7 . . ?
C924 C923 H92B 108.7 . . ?
C923 C924 H92C 109.2 . . ?
C923 C924 H92D 109.2 . . ?
C923 C924 C925 112.2(3) . . ?
H92C C924 H92D 107.9 . . ?
C925 C924 H92C 109.2 . . ?
C925 C924 H92D 109.2 . . ?
C924 C925 H92E 108.5 . . ?
C924 C925 H92F 108.5 . . ?
H92E C925 H92F 107.5 . . ?
C926 C925 C924 114.9(3) . . ?
C926 C925 H92E 108.5 . . ?
C926 C925 H92F 108.5 . . ?
C925 C926 H92G 108.9 . . ?
C925 C926 H92H 108.9 . . ?
C925 C926 C927 113.3(3) . . ?
H92G C926 H92H 107.7 . . ?
C927 C926 H92G 108.9 . . ?
C927 C926 H92H 108.9 . . ?
C926 C927 H92I 108.7 . . ?
C926 C927 H92J 108.7 . . ?
H92I C927 H92J 107.6 . . ?
C928 C927 C926 114.4(3) . . ?
C928 C927 H92I 108.7 . . ?
C928 C927 H92J 108.7 . . ?
C927 C928 H92K 108.9 . . ?
C927 C928 H92L 108.9 . . ?
C927 C928 C929 113.2(3) . . ?
H92K C928 H92L 107.7 . . ?
C929 C928 H92K 108.9 . . ?
C929 C928 H92L 108.9 . . ?
C928 C929 H92M 108.7 . . ?
C928 C929 H92N 108.7 . . ?
H92M C929 H92N 107.6 . . ?
C930 C929 C928 114.4(3) . . ?
C930 C929 H92M 108.7 . . ?
C930 C929 H92N 108.7 . . ?
C929 C930 H93A 108.8 . . ?
C929 C930 H93B 108.8 . . ?
C929 C930 C931 113.8(3) . . ?
H93A C930 H93B 107.7 . . ?
C931 C930 H93A 108.8 . . ?
C931 C930 H93B 108.8 . . ?
C930 C931 H93C 108.7 . . ?
C930 C931 H93D 108.7 . . ?
H93C C931 H93D 107.6 . . ?
C932 C931 C930 114.2(3) . . ?
C932 C931 H93C 108.7 . . ?
C932 C931 H93D 108.7 . . ?
C931 C932 H93E 108.7 . . ?
C931 C932 H93F 108.7 . . ?
H93E C932 H93F 107.6 . . ?
C933 C932 C931 114.0(3) . . ?
C933 C932 H93E 108.7 . . ?
C933 C932 H93F 108.7 . . ?
C932 C933 H93G 108.6 . . ?
C932 C933 H93H 108.6 . . ?
H93G C933 H93H 107.6 . . ?
C934 C933 C932 114.5(3) . . ?
C934 C933 H93G 108.6 . . ?
C934 C933 H93H 108.6 . . ?
C933 C934 H93I 108.8 . . ?
C933 C934 H93J 108.8 . . ?
C933 C934 C935 113.8(3) . . ?
H93I C934 H93J 107.7 . . ?
C935 C934 H93I 108.8 . . ?
C935 C934 H93J 108.8 . . ?
C934 C935 H93K 108.8 . . ?
C934 C935 H93L 108.8 . . ?
H93K C935 H93L 107.6 . . ?
C936 C935 C934 114.0(3) . . ?
C936 C935 H93K 108.8 . . ?
C936 C935 H93L 108.8 . . ?
C935 C936 H93M 108.8 . . ?
C935 C936 H93N 108.8 . . ?
H93M C936 H93N 107.7 . . ?
C937 C936 C935 113.9(3) . . ?
C937 C936 H93M 108.8 . . ?
C937 C936 H93N 108.8 . . ?
C936 C937 H93O 108.5 . . ?
C936 C937 H93P 108.5 . . ?
H93O C937 H93P 107.5 . . ?
C938 C937 C936 114.9(3) . . ?
C938 C937 H93O 108.5 . . ?
C938 C937 H93P 108.5 . . ?
C937 C938 H93Q 108.6 . . ?
C937 C938 H93R 108.6 . . ?
C937 C938 C939 114.8(3) . . ?
H93Q C938 H93R 107.5 . . ?
C939 C938 H93Q 108.6 . . ?
C939 C938 H93R 108.6 . . ?
C938 C939 H93S 109.5 . . ?
C938 C939 H93T 109.5 . . ?
C938 C939 H93U 109.5 . . ?
H93S C939 H93T 109.5 . . ?
H93S C939 H93U 109.5 . . ?
H93T C939 H93U 109.5 . . ?
C92 C91 N90 175(2) . . ?
C91 C92 H92O 109.5 . . ?
C91 C92 H92P 109.5 . . ?
C91 C92 H92Q 109.5 . . ?
H92O C92 H92P 109.5 . . ?
H92O C92 H92Q 109.5 . . ?
H92P C92 H92Q 109.5 . . ?
C42 C41 N40 143(2) . . ?
C41 C42 H42O 109.5 . . ?
C41 C42 H42P 109.5 . . ?
C41 C42 H42Q 109.5 . . ?
H42O C42 H42P 109.5 . . ?
H42O C42 H42Q 109.5 . . ?
H42P C42 H42Q 109.5 . . ?
C52 C51 N50 165(3) . . ?
C51 C52 H52A 109.5 . . ?
C51 C52 H52B 109.5 . . ?
C51 C52 H52C 109.5 . . ?
H52A C52 H52B 109.5 . . ?
H52A C52 H52C 109.5 . . ?
H52B C52 H52C 109.5 . . ?
C62 C61 N60 160(2) . . ?
C61 C62 H62K 109.5 . . ?
C61 C62 H62L 109.5 . . ?
C61 C62 H62M 109.5 . . ?
H62K C62 H62L 109.5 . . ?
H62K C62 H62M 109.5 . . ?
H62L C62 H62M 109.5 . . ?
C72 C71 N70 142.8(18) . . ?
C71 C72 H72A 109.5 . . ?
C71 C72 H72B 109.5 . . ?
C71 C72 H72C 109.5 . . ?
H72A C72 H72B 109.5 . . ?
H72A C72 H72C 109.5 . . ?
H72B C72 H72C 109.5 . . ?
C82 C81 N80 160(3) . . ?
C81 C82 H82A 109.5 . . ?
C81 C82 H82B 109.5 . . ?
C81 C82 H82C 109.5 . . ?
H82A C82 H82B 109.5 . . ?
H82A C82 H82C 109.5 . . ?
H82B C82 H82C 109.5 . . ?

loop_
_geom_bond_atom_site_label_1
_geom_bond_atom_site_label_2
_geom_bond_distance
_geom_bond_site_symmetry_2
_geom_bond_publ_flag
Fe1 N113 2.1606(19) . ?
Fe1 N113 2.1606(19) 2_757 ?
Fe1 N213 2.1741(19) 2_757 ?
Fe1 N213 2.1740(19) . ?
Fe1 N313 2.1873(18) 2_757 ?
Fe1 N313 2.1872(18) . ?
Fe2 N233 2.1863(17) . ?
Fe2 N233 2.1862(17) 2_667 ?
Fe2 N333 2.1855(18) 2_667 ?
Fe2 N333 2.1855(18) . ?
Fe2 N413 2.2104(18) . ?
Fe2 N413 2.2104(19) 2_667 ?
O121 C102 1.453(3) . ?
O121 C122 1.353(3) . ?
O122 C122 1.204(3) . ?
O221 C202 1.449(3) . ?
O221 C222 1.344(3) . ?
O222 C222 1.197(3) . ?
O321 C302 1.439(3) . ?
O321 C322 1.344(3) . ?
O322 C322 1.196(3) . ?
O421 C402 1.441(3) . ?
O421 C422 1.353(3) . ?
O422 C422 1.198(3) . ?
N111 N112 1.333(3) . ?
N111 C101 1.453(3) . ?
N111 C115 1.340(3) . ?
N112 N113 1.319(3) . ?
N113 C114 1.360(3) . ?
N131 N132 1.347(3) . ?
N131 C103 1.455(3) . ?
N131 C117 1.343(4) . ?
N132 N133 1.307(4) . ?
N133 C116 1.344(5) . ?
N211 N212 1.332(2) . ?
N211 C201 1.456(3) . ?
N211 C215 1.338(3) . ?
N212 N213 1.309(2) . ?
N213 C214 1.355(3) . ?
N231 N232 1.346(2) . ?
N231 C203 1.465(2) . ?
N231 C217 1.335(3) . ?
N232 N233 1.318(2) . ?
N233 C216 1.362(3) . ?
N311 N312 1.345(2) . ?
N311 C301 1.448(3) . ?
N311 C315 1.357(3) . ?
N312 N313 1.323(2) . ?
N313 C314 1.351(3) . ?
N331 N332 1.333(2) . ?
N331 C303 1.463(3) . ?
N331 C317 1.326(3) . ?
N332 N333 1.321(3) . ?
N333 C316 1.355(3) . ?
N411 N412 1.329(3) . ?
N411 C401 1.467(3) . ?
N411 C415 1.341(3) . ?
N412 N413 1.315(2) . ?
N413 C414 1.357(3) . ?
N431 N432 1.334(3) . ?
N431 C403 1.457(3) . ?
N431 C417 1.316(3) . ?
N432 N433 1.309(3) . ?
N433 C416 1.343(4) . ?
C101 H10A 0.9800 . ?
C101 H10B 0.9800 . ?
C101 C102 1.520(3) . ?
C102 H102 0.9900 . ?
C102 C103 1.513(3) . ?
C103 H10C 0.9800 . ?
C103 H10D 0.9800 . ?
C114 H114 0.9400 . ?
C114 C115 1.351(3) . ?
C115 H115 0.9400 . ?
C116 H116 0.9400 . ?
C116 C117 1.364(5) . ?
C117 H117 0.9400 . ?
C122 C123 1.491(4) . ?
C123 H12A 0.9800 . ?
C123 H12B 0.9800 . ?
C123 C124 1.504(4) . ?
C124 H12C 0.9800 . ?
C124 H12D 0.9800 . ?
C124 C125 1.515(4) . ?
C125 H12E 0.9800 . ?
C125 H12F 0.9800 . ?
C125 C126 1.512(4) . ?
C126 H12G 0.9800 . ?
C126 H12H 0.9800 . ?
C126 C127 1.520(4) . ?
C127 H12I 0.9800 . ?
C127 H12J 0.9800 . ?
C127 C128 1.517(4) . ?
C128 H12K 0.9800 . ?
C128 H12L 0.9800 . ?
C128 C129 1.525(4) . ?
C129 H12M 0.9800 . ?
C129 H12N 0.9800 . ?
C129 C130 1.516(4) . ?
C130 H13A 0.9800 . ?
C130 H13B 0.9800 . ?
C130 C131 1.519(4) . ?
C131 H13C 0.9800 . ?
C131 H13D 0.9800 . ?
C131 C132 1.523(4) . ?
C132 H13E 0.9800 . ?
C132 H13F 0.9800 . ?
C132 C133 1.521(4) . ?
C133 H13G 0.9800 . ?
C133 H13H 0.9800 . ?
C133 C134 1.522(4) . ?
C134 H13I 0.9800 . ?
C134 H13J 0.9800 . ?
C134 C135 1.518(4) . ?
C135 H13K 0.9800 . ?
C135 H13L 0.9800 . ?
C135 C136 1.512(4) . ?
C136 H13M 0.9800 . ?
C136 H13N 0.9800 . ?
C136 C137 1.521(4) . ?
C137 H13O 0.9800 . ?
C137 H13P 0.9800 . ?
C137 C138 1.496(5) . ?
C138 H13Q 0.9800 . ?
C138 H13R 0.9800 . ?
C138 C139 1.516(5) . ?
C139 H13S 0.9700 . ?
C139 H13T 0.9700 . ?
C139 H13U 0.9700 . ?
C201 H20A 0.9800 . ?
C201 H20B 0.9800 . ?
C201 C202 1.529(3) . ?
C202 H202 0.9900 . ?
C202 C203 1.521(3) . ?
C203 H20C 0.9800 . ?
C203 H20D 0.9800 . ?
C214 H214 0.9400 . ?
C214 C215 1.363(4) . ?
C215 H215 0.9400 . ?
C216 H216 0.9400 . ?
C216 C217 1.360(3) . ?
C217 H217 0.9400 . ?
C222 C223 1.505(3) . ?
C223 H22A 0.9800 . ?
C223 H22B 0.9800 . ?
C223 C224 1.529(3) . ?
C224 H22C 0.9800 . ?
C224 H22D 0.9800 . ?
C224 C225 1.519(4) . ?
C225 H22E 0.9800 . ?
C225 H22F 0.9800 . ?
C225 C226 1.514(4) . ?
C226 H22G 0.9800 . ?
C226 H22H 0.9800 . ?
C226 C227 1.520(4) . ?
C227 H22I 0.9800 . ?
C227 H22J 0.9800 . ?
C227 C228 1.527(4) . ?
C228 H22K 0.9800 . ?
C228 H22L 0.9800 . ?
C228 C229 1.518(4) . ?
C229 H22M 0.9800 . ?
C229 H22N 0.9800 . ?
C229 C230 1.514(4) . ?
C230 H23A 0.9800 . ?
C230 H23B 0.9800 . ?
C230 C231 1.513(4) . ?
C231 H23C 0.9800 . ?
C231 H23D 0.9800 . ?
C231 C232 1.521(4) . ?
C232 H23E 0.9800 . ?
C232 H23F 0.9800 . ?
C232 C233 1.517(4) . ?
C233 H23G 0.9800 . ?
C233 H23H 0.9800 . ?
C233 C234 1.516(4) . ?
C234 H23I 0.9800 . ?
C234 H23J 0.9800 . ?
C234 C235 1.516(4) . ?
C235 H23K 0.9800 . ?
C235 H23L 0.9800 . ?
C235 C236 1.515(4) . ?
C236 H23M 0.9800 . ?
C236 H23N 0.9800 . ?
C236 C237 1.521(4) . ?
C237 H23O 0.9800 . ?
C237 H23P 0.9800 . ?
C237 C238 1.505(5) . ?
C238 H23Q 0.9800 . ?
C238 H23R 0.9800 . ?
C238 C239 1.515(5) . ?
C239 H23S 0.9700 . ?
C239 H23T 0.9700 . ?
C239 H23U 0.9700 . ?
C301 H30A 0.9800 . ?
C301 H30B 0.9800 . ?
C301 C302 1.513(3) . ?
C302 H302 0.9900 . ?
C302 C303 1.522(3) . ?
C303 H30C 0.9800 . ?
C303 H30D 0.9800 . ?
C314 H314 0.9400 . ?
C314 C315 1.366(3) . ?
C315 H315 0.9400 . ?
C316 H316 0.9400 . ?
C316 C317 1.363(4) . ?
C317 H317 0.9400 . ?
C322 C323 1.521(6) . ?
C322 C623 1.514(6) . ?
C323 H32A 0.9800 . ?
C323 H32B 0.9800 . ?
C323 C324 1.503(10) . ?
C324 H32C 0.9800 . ?
C324 H32D 0.9800 . ?
C324 C325 1.504(9) . ?
C325 H32E 0.9800 . ?
C325 H32F 0.9800 . ?
C325 C326 1.410(7) . ?
C326 H32G 0.9800 . ?
C326 H32H 0.9800 . ?
C326 C327 1.479(6) . ?
C327 H32I 0.9800 . ?
C327 H32J 0.9800 . ?
C327 H32K 0.9800 . ?
C327 H32L 0.9800 . ?
C327 C328 1.460(6) . ?
C327 C626 1.483(7) . ?
C327 C628 1.458(7) . ?
C328 H32M 0.9800 . ?
C328 H32N 0.9800 . ?
C328 C329 1.465(6) . ?
C329 H32O 0.9800 . ?
C329 H32P 0.9800 . ?
C329 H32Q 0.9800 . ?
C329 H32R 0.9800 . ?
C329 C330 1.474(6) . ?
C329 C628 1.474(7) . ?
C329 C630 1.468(6) . ?
C330 H33A 0.9800 . ?
C330 H33B 0.9800 . ?
C330 C331 1.457(6) . ?
C331 H33C 0.9800 . ?
C331 H33D 0.9800 . ?
C331 H33E 0.9800 . ?
C331 H33F 0.9800 . ?
C331 C332 1.462(6) . ?
C331 C630 1.471(7) . ?
C331 C632 1.458(7) . ?
C332 H33G 0.9800 . ?
C332 H33H 0.9800 . ?
C332 C333 1.448(6) . ?
C333 H33I 0.9800 . ?
C333 H33J 0.9800 . ?
C333 H33K 0.9800 . ?
C333 H33L 0.9800 . ?
C333 C334 1.462(6) . ?
C333 C632 1.468(7) . ?
C333 C634 1.459(6) . ?
C334 H33M 0.9800 . ?
C334 H33N 0.9800 . ?
C334 C335 1.442(6) . ?
C335 H33O 0.9800 . ?
C335 H33P 0.9800 . ?
C335 H33Q 0.9800 . ?
C335 H33R 0.9800 . ?
C335 C336 1.464(6) . ?
C335 C634 1.458(7) . ?
C335 C636 1.463(7) . ?
C336 H33S 0.9800 . ?
C336 H33T 0.9800 . ?
C336 C337 1.453(6) . ?
C337 H33U 0.9800 . ?
C337 H33V 0.9800 . ?
C337 H33W 0.9800 . ?
C337 H33X 0.9800 . ?
C337 C338 1.444(7) . ?
C337 C636 1.467(8) . ?
C337 C638 1.440(7) . ?
C338 H33Y 0.9800 . ?
C338 H 0.9800 . ?
C338 C339 1.464(7) . ?
C339 H33Z 0.9700 . ?
C339 HA 0.9700 . ?
C339 HB 0.9700 . ?
C339 HC 0.9700 . ?
C339 HD 0.9700 . ?
C339 HE 0.9700 . ?
C339 C638 1.474(8) . ?
C401 H40A 0.9800 . ?
C401 H40B 0.9800 . ?
C401 C402 1.519(3) . ?
C402 H402 0.9900 . ?
C402 C403 1.524(3) . ?
C403 H40C 0.9800 . ?
C403 H40D 0.9800 . ?
C414 H414 0.9400 . ?
C414 C415 1.361(3) . ?
C415 H415 0.9400 . ?
C416 H416 0.9400 . ?
C416 C417 1.359(5) . ?
C417 H417 0.9400 . ?
C422 C423 1.510(4) . ?
C423 H42A 0.9800 . ?
C423 H42B 0.9800 . ?
C423 C424 1.506(5) . ?
C424 H42C 0.9800 . ?
C424 H42D 0.9800 . ?
C424 C425 1.514(5) . ?
C425 H42E 0.9800 . ?
C425 H42F 0.9800 . ?
C425 C426 1.519(5) . ?
C426 H42G 0.9800 . ?
C426 H42H 0.9800 . ?
C426 C427 1.522(5) . ?
C427 H42I 0.9800 . ?
C427 H42J 0.9800 . ?
C427 C428 1.509(5) . ?
C428 H42K 0.9800 . ?
C428 H42L 0.9800 . ?
C428 C429 1.516(5) . ?
C429 H42M 0.9800 . ?
C429 H42N 0.9800 . ?
C429 C430 1.505(5) . ?
C430 H43A 0.9800 . ?
C430 H43B 0.9800 . ?
C430 C431 1.509(5) . ?
C431 H43C 0.9800 . ?
C431 H43D 0.9800 . ?
C431 C432 1.504(4) . ?
C432 H43E 0.9800 . ?
C432 H43F 0.9800 . ?
C432 C433 1.512(5) . ?
C433 H43G 0.9800 . ?
C433 H43H 0.9800 . ?
C433 C434 1.513(4) . ?
C434 H43I 0.9800 . ?
C434 H43J 0.9800 . ?
C434 C435 1.510(5) . ?
C435 H43K 0.9800 . ?
C435 H43L 0.9800 . ?
C435 C436 1.505(5) . ?
C436 H43M 0.9800 . ?
C436 H43N 0.9800 . ?
C436 C437 1.502(5) . ?
C437 H43O 0.9800 . ?
C437 H43P 0.9800 . ?
C437 C438 1.505(4) . ?
C438 H43Q 0.9800 . ?
C438 H43R 0.9800 . ?
C438 C439 1.480(5) . ?
C439 H43S 0.9700 . ?
C439 H43T 0.9700 . ?
C439 H43U 0.9700 . ?
C623 H62A 0.9800 . ?
C623 H62B 0.9800 . ?
C623 C624 1.505(10) . ?
C624 H62C 0.9800 . ?
C624 H62D 0.9800 . ?
C624 C625 1.504(9) . ?
C625 H62E 0.9800 . ?
C625 H62F 0.9800 . ?
C625 C626 1.409(7) . ?
C626 H62G 0.9800 . ?
C626 H62H 0.9800 . ?
C628 H62I 0.9800 . ?
C628 H62J 0.9800 . ?
C630 H63A 0.9800 . ?
C630 H63B 0.9800 . ?
C632 H63C 0.9800 . ?
C632 H63D 0.9800 . ?
C634 H63E 0.9800 . ?
C634 H63F 0.9800 . ?
C636 H63G 0.9800 . ?
C636 H63H 0.9800 . ?
C638 H63I 0.9800 . ?
C638 H63J 0.9800 . ?
F1 B1 1.378(7) . ?
F2 B1 1.355(8) . ?
F3 B1 1.383(7) . ?
F4 B1 1.351(7) . ?
F5 B2 1.375(8) . ?
F6 B2 1.354(8) . ?
F7 B2 1.379(7) . ?
F8 B2 1.346(8) . ?
F9 B3 1.373(10) . ?
F10 B3 1.38(3) . ?
F11 B3 1.31(3) . ?
F12 B3 1.334(14) . ?
F13 B4 1.365(10) . ?
F14 B4 1.35(3) . ?
F15 B4 1.32(3) . ?
F16 B4 1.324(16) . ?
O1 H1A 0.851(10) . ?
O1 H1B 0.851(10) . ?
O921 C902 1.450(3) . ?
O921 C922 1.349(3) . ?
O922 C922 1.190(3) . ?
N911 N912 1.335(4) . ?
N911 C901 1.452(4) . ?
N911 C915 1.340(4) . ?
N912 N913 1.308(4) . ?
N913 C914 1.330(5) . ?
N931 N932 1.315(4) . ?
N931 C903 1.453(4) . ?
N931 C916 1.324(4) . ?
N932 N933 1.312(6) . ?
N933 C917 1.339(7) . ?
C901 H90A 0.9800 . ?
C901 H90B 0.9800 . ?
C901 C902 1.510(4) . ?
C902 H902 0.9900 . ?
C902 C903 1.511(4) . ?
C903 H90C 0.9800 . ?
C903 H90D 0.9800 . ?
C914 H914 0.9400 . ?
C914 C915 1.358(6) . ?
C915 H915 0.9400 . ?
C916 H916 0.9400 . ?
C916 C917 1.332(6) . ?
C917 H917 0.9400 . ?
C922 C923 1.507(4) . ?
C923 H92A 0.9800 . ?
C923 H92B 0.9800 . ?
C923 C924 1.517(4) . ?
C924 H92C 0.9800 . ?
C924 H92D 0.9800 . ?
C924 C925 1.524(4) . ?
C925 H92E 0.9800 . ?
C925 H92F 0.9800 . ?
C925 C926 1.514(4) . ?
C926 H92G 0.9800 . ?
C926 H92H 0.9800 . ?
C926 C927 1.523(4) . ?
C927 H92I 0.9800 . ?
C927 H92J 0.9800 . ?
C927 C928 1.523(4) . ?
C928 H92K 0.9800 . ?
C928 H92L 0.9800 . ?
C928 C929 1.531(4) . ?
C929 H92M 0.9800 . ?
C929 H92N 0.9800 . ?
C929 C930 1.518(4) . ?
C930 H93A 0.9800 . ?
C930 H93B 0.9800 . ?
C930 C931 1.525(4) . ?
C931 H93C 0.9800 . ?
C931 H93D 0.9800 . ?
C931 C932 1.519(4) . ?
C932 H93E 0.9800 . ?
C932 H93F 0.9800 . ?
C932 C933 1.518(4) . ?
C933 H93G 0.9800 . ?
C933 H93H 0.9800 . ?
C933 C934 1.517(4) . ?
C934 H93I 0.9800 . ?
C934 H93J 0.9800 . ?
C934 C935 1.524(4) . ?
C935 H93K 0.9800 . ?
C935 H93L 0.9800 . ?
C935 C936 1.522(4) . ?
C936 H93M 0.9800 . ?
C936 H93N 0.9800 . ?
C936 C937 1.514(4) . ?
C937 H93O 0.9800 . ?
C937 H93P 0.9800 . ?
C937 C938 1.508(4) . ?
C938 H93Q 0.9800 . ?
C938 H93R 0.9800 . ?
C938 C939 1.520(5) . ?
C939 H93S 0.9700 . ?
C939 H93T 0.9700 . ?
C939 H93U 0.9700 . ?
N90 C91 1.310(8) . ?
C91 C92 1.111(9) . ?
C92 H92O 0.9700 . ?
C92 H92P 0.9700 . ?
C92 H92Q 0.9700 . ?
N40 C41 1.308(8) . ?
C41 C42 1.108(9) . ?
C42 H42O 0.9700 . ?
C42 H42P 0.9700 . ?
C42 H42Q 0.9700 . ?
N50 C51 1.310(8) . ?
C51 C52 1.109(9) . ?
C52 H52A 0.9700 . ?
C52 H52B 0.9700 . ?
C52 H52C 0.9700 . ?
N60 C61 1.308(8) . ?
C61 C62 1.107(9) . ?
C62 H62K 0.9700 . ?
C62 H62L 0.9700 . ?
C62 H62M 0.9700 . ?
N70 C71 1.305(8) . ?
C71 C72 1.110(9) . ?
C72 H72A 0.9700 . ?
C72 H72B 0.9700 . ?
C72 H72C 0.9700 . ?
N80 C81 1.306(8) . ?
C81 C82 1.108(9) . ?
C82 H82A 0.9700 . ?
C82 H82B 0.9700 . ?
C82 H82C 0.9700 . ?

loop_
_geom_hbond_atom_site_label_D
_geom_hbond_atom_site_label_H
_geom_hbond_atom_site_label_A
_geom_hbond_distance_DH
_geom_hbond_distance_HA
_geom_hbond_distance_DA
_geom_hbond_angle_DHA
_geom_hbond_site_symmetry_A
_geom_hbond_publ_flag
C101 H10B F11 0.98 2.38 3.154(7) 135.7 . yes
C114 H114 N312 0.94 2.61 3.281(3) 128.6 2_757 yes
C201 H20A F12 0.98 2.23 3.034(9) 139.0 2_757 yes
C201 H20A F16 0.98 2.46 3.307(8) 144.6 2_757 yes
C214 H214 O122 0.94 2.49 3.422(3) 169.9 . yes
C314 H314 F12 0.94 2.50 3.372(12) 155.3 . yes
C314 H314 F13 0.94 2.54 3.020(12) 111.8 . yes
C314 H314 F16 0.94 2.47 3.294(8) 146.7 . yes
C315 H315 F2 0.94 2.60 3.347(13) 136.4 2_757 yes
C315 H315 F3 0.94 2.66 3.269(10) 123.3 2_757 yes
C315 H315 F6 0.94 2.38 3.199(9) 145.1 2_757 yes
C315 H315 F7 0.94 2.66 3.155(10) 113.9 2_757 yes
C315 H315 F9 0.94 2.40 2.981(9) 119.6 . yes
C315 H315 F13 0.94 2.46 2.974(11) 114.2 . yes
C324 H32C O122 0.98 2.47 3.42(2) 163.9 . yes
C401 H40A N432 0.98 2.60 3.158(3) 116.2 . yes
C403 H40C O222 0.98 2.62 3.111(3) 111.4 . yes
C403 H40D O1 0.98 2.58 3.51(2) 160.1 . yes
C92 H92O F4 0.97 2.24 3.19(2) 165.7 . yes
C92 H92P N50 0.97 2.58 3.39(2) 141.1 . yes

loop_
_geom_torsion_atom_site_label_1
_geom_torsion_atom_site_label_2
_geom_torsion_atom_site_label_3
_geom_torsion_atom_site_label_4
_geom_torsion
_geom_torsion_site_symmetry_1
_geom_torsion_site_symmetry_2
_geom_torsion_site_symmetry_3
_geom_torsion_site_symmetry_4
_geom_torsion_publ_flag
Fe1 N113 C114 C115 -163.90(16) . . . . ?
Fe1 N213 C214 C215 178.25(18) . . . . ?
Fe1 N313 C314 C315 173.96(16) . . . . ?
Fe2 N233 C216 C217 164.47(15) . . . . ?
Fe2 N333 C316 C317 -176.61(16) . . . . ?
Fe2 N413 C414 C415 -159.04(16) . . . . ?
O121 C102 C103 N131 61.4(3) . . . . ?
O121 C122 C123 C124 -146.8(3) . . . . ?
O122 C122 C123 C124 34.1(4) . . . . ?
O221 C202 C203 N231 78.5(2) . . . . ?
O221 C222 C223 C224 160.8(2) . . . . ?
O222 C222 C223 C224 -19.6(4) . . . . ?
O321 C302 C303 N331 55.2(2) . . . . ?
O321 C322 C323 C324 171.1(10) . . . . ?
O321 C322 C623 C624 123.2(13) . . . . ?
O322 C322 C323 C324 1.9(13) . . . . ?
O322 C322 C623 C624 -70.3(14) . . . . ?
O421 C402 C403 N431 -44.7(3) . . . . ?
O421 C422 C423 C424 -143.4(3) . . . . ?
O422 C422 C423 C424 39.0(4) . . . . ?
N111 N112 N113 Fe1 165.24(13) . . . . ?
N111 N112 N113 C114 -1.4(2) . . . . ?
N111 C101 C102 O121 -56.7(3) . . . . ?
N111 C101 C102 C103 -172.6(2) . . . . ?
N112 N111 C101 C102 -85.9(3) . . . . ?
N112 N111 C115 C114 -0.8(3) . . . . ?
N112 N113 C114 C115 0.9(3) . . . . ?
N113 C114 C115 N111 -0.1(3) . . . . ?
N131 N132 N133 C116 0.9(4) . . . . ?
N132 N131 C103 C102 95.2(3) . . . . ?
N132 N131 C117 C116 0.6(4) . . . . ?
N132 N133 C116 C117 -0.5(4) . . . . ?
N133 C116 C117 N131 0.0(4) . . . . ?
N211 N212 N213 Fe1 -179.05(11) . . . . ?
N211 N212 N213 C214 -0.8(2) . . . . ?
N211 C201 C202 O221 62.2(2) . . . . ?
N211 C201 C202 C203 -57.6(2) . . . . ?
N212 N211 C201 C202 77.5(2) . . . . ?
N212 N211 C215 C214 -0.7(3) . . . . ?
N212 N213 C214 C215 0.4(3) . . . . ?
N213 C214 C215 N211 0.2(3) . . . . ?
N231 N232 N233 Fe2 -165.86(12) . . . . ?
N231 N232 N233 C216 -0.1(2) . . . . ?
N232 N231 C203 C202 -104.8(2) . . . . ?
N232 N231 C217 C216 -1.3(3) . . . . ?
N232 N233 C216 C217 -0.7(3) . . . . ?
N233 C216 C217 N231 1.2(3) . . . . ?
N311 N312 N313 Fe1 -174.87(13) . . . . ?
N311 N312 N313 C314 -0.6(2) . . . . ?
N311 C301 C302 O321 70.7(2) . . . . ?
N311 C301 C302 C303 -170.23(19) . . . . ?
N312 N311 C301 C302 -103.5(2) . . . . ?
N312 N311 C315 C314 -1.6(3) . . . . ?
N312 N313 C314 C315 -0.4(3) . . . . ?
N313 C314 C315 N311 1.2(3) . . . . ?
N331 N332 N333 Fe2 177.16(12) . . . . ?
N331 N332 N333 C316 0.0(2) . . . . ?
N332 N331 C303 C302 88.4(2) . . . . ?
N332 N331 C317 C316 0.0(3) . . . . ?
N332 N333 C316 C317 0.0(3) . . . . ?
N333 C316 C317 N331 0.0(3) . . . . ?
N411 N412 N413 Fe2 161.49(13) . . . . ?
N411 N412 N413 C414 -1.3(2) . . . . ?
N411 C401 C402 O421 -68.9(2) . . . . ?
N411 C401 C402 C403 170.4(2) . . . . ?
N412 N411 C401 C402 -74.3(3) . . . . ?
N412 N411 C415 C414 -0.3(3) . . . . ?
N412 N413 C414 C415 1.2(3) . . . . ?
N413 C414 C415 N411 -0.6(3) . . . . ?
N431 N432 N433 C416 -0.1(3) . . . . ?
N432 N431 C403 C402 -66.3(3) . . . . ?
N432 N431 C417 C416 1.7(4) . . . . ?
N432 N433 C416 C417 1.2(4) . . . . ?
N433 C416 C417 N431 -1.7(5) . . . . ?
C101 N111 N112 N113 176.98(18) . . . . ?
C101 N111 C115 C114 -175.9(2) . . . . ?
C101 C102 C103 N131 178.7(2) . . . . ?
C102 O121 C122 O122 -3.0(4) . . . . ?
C102 O121 C122 C123 177.9(2) . . . . ?
C103 N131 N132 N133 -176.1(3) . . . . ?
C103 N131 C117 C116 175.3(3) . . . . ?
C115 N111 N112 N113 1.4(2) . . . . ?
C115 N111 C101 C102 88.8(3) . . . . ?
C117 N131 N132 N133 -0.9(4) . . . . ?
C117 N131 C103 C102 -79.1(4) . . . . ?
C122 O121 C102 C101 102.6(2) . . . . ?
C122 O121 C102 C103 -139.2(2) . . . . ?
C122 C123 C124 C125 179.3(3) . . . . ?
C123 C124 C125 C126 -177.4(3) . . . . ?
C124 C125 C126 C127 175.0(3) . . . . ?
C125 C126 C127 C128 -174.2(3) . . . . ?
C126 C127 C128 C129 175.3(3) . . . . ?
C127 C128 C129 C130 -178.4(3) . . . . ?
C128 C129 C130 C131 178.1(3) . . . . ?
C129 C130 C131 C132 178.9(3) . . . . ?
C130 C131 C132 C133 -179.4(3) . . . . ?
C131 C132 C133 C134 -179.5(3) . . . . ?
C132 C133 C134 C135 -179.3(3) . . . . ?
C133 C134 C135 C136 -179.2(3) . . . . ?
C134 C135 C136 C137 -179.6(4) . . . . ?
C135 C136 C137 C138 -179.2(4) . . . . ?
C136 C137 C138 C139 -178.7(4) . . . . ?
C201 N211 N212 N213 -178.96(16) . . . . ?
C201 N211 C215 C214 179.2(2) . . . . ?
C201 C202 C203 N231 -160.42(18) . . . . ?
C202 O221 C222 O222 1.3(3) . . . . ?
C202 O221 C222 C223 -179.12(18) . . . . ?
C203 N231 N232 N233 179.35(17) . . . . ?
C203 N231 C217 C216 -179.6(2) . . . . ?
C215 N211 N212 N213 0.9(2) . . . . ?
C215 N211 C201 C202 -102.4(3) . . . . ?
C217 N231 N232 N233 0.9(2) . . . . ?
C217 N231 C203 C202 73.4(3) . . . . ?
C222 O221 C202 C201 90.1(2) . . . . ?
C222 O221 C202 C203 -146.60(17) . . . . ?
C222 C223 C224 C225 -72.5(3) . . . . ?
C223 C224 C225 C226 174.8(2) . . . . ?
C224 C225 C226 C227 177.6(3) . . . . ?
C225 C226 C227 C228 175.4(3) . . . . ?
C226 C227 C228 C229 -178.4(3) . . . . ?
C227 C228 C229 C230 174.6(3) . . . . ?
C228 C229 C230 C231 176.8(3) . . . . ?
C229 C230 C231 C232 176.9(3) . . . . ?
C230 C231 C232 C233 178.4(3) . . . . ?
C231 C232 C233 C234 177.6(3) . . . . ?
C232 C233 C234 C235 178.9(3) . . . . ?
C233 C234 C235 C236 179.4(3) . . . . ?
C234 C235 C236 C237 180.0(3) . . . . ?
C235 C236 C237 C238 179.1(3) . . . . ?
C236 C237 C238 C239 178.8(3) . . . . ?
C301 N311 N312 N313 178.27(19) . . . . ?
C301 N311 C315 C314 -178.2(2) . . . . ?
C301 C302 C303 N331 -63.2(3) . . . . ?
C302 O321 C322 O322 1.2(4) . . . . ?
C302 O321 C322 C323 -169.2(4) . . . . ?
C302 O321 C322 C623 166.7(4) . . . . ?
C303 N331 N332 N333 -177.90(17) . . . . ?
C303 N331 C317 C316 177.6(2) . . . . ?
C315 N311 N312 N313 1.4(2) . . . . ?
C315 N311 C301 C302 72.8(3) . . . . ?
C317 N331 N332 N333 0.0(2) . . . . ?
C317 N331 C303 C302 -89.1(3) . . . . ?
C322 O321 C302 C301 -117.5(2) . . . . ?
C322 O321 C302 C303 120.8(2) . . . . ?
C322 C323 C324 C325 179.8(10) . . . . ?
C322 C623 C624 C625 -178.0(12) . . . . ?
C323 C324 C325 C326 163.5(11) . . . . ?
C324 C325 C326 C327 150.9(14) . . . . ?
C325 C326 C327 C328 170.4(8) . . . . ?
C326 C327 C328 C329 -179.4(7) . . . . ?
C327 C328 C329 C330 176.4(6) . . . . ?
C328 C329 C330 C331 176.5(6) . . . . ?
C329 C330 C331 C332 179.7(6) . . . . ?
C330 C331 C332 C333 -179.6(6) . . . . ?
C331 C332 C333 C334 179.2(6) . . . . ?
C332 C333 C334 C335 178.8(6) . . . . ?
C333 C334 C335 C336 180.0(6) . . . . ?
C334 C335 C336 C337 179.8(7) . . . . ?
C335 C336 C337 C338 179.0(7) . . . . ?
C336 C337 C338 C339 178.3(8) . . . . ?
C401 N411 N412 N413 177.13(18) . . . . ?
C401 N411 C415 C414 -175.8(2) . . . . ?
C401 C402 C403 N431 75.8(3) . . . . ?
C402 O421 C422 O422 5.1(3) . . . . ?
C402 O421 C422 C423 -172.6(2) . . . . ?
C403 N431 N432 N433 179.9(2) . . . . ?
C403 N431 C417 C416 -179.3(3) . . . . ?
C415 N411 N412 N413 1.0(2) . . . . ?
C415 N411 C401 C402 101.0(3) . . . . ?
C417 N431 N432 N433 -1.1(3) . . . . ?
C417 N431 C403 C402 114.8(3) . . . . ?
C422 O421 C402 C401 102.7(2) . . . . ?
C422 O421 C402 C403 -133.3(2) . . . . ?
C422 C423 C424 C425 66.8(4) . . . . ?
C423 C424 C425 C426 68.5(4) . . . . ?
C424 C425 C426 C427 -179.3(3) . . . . ?
C425 C426 C427 C428 -175.4(3) . . . . ?
C426 C427 C428 C429 -179.0(4) . . . . ?
C427 C428 C429 C430 -178.9(4) . . . . ?
C428 C429 C430 C431 -179.5(4) . . . . ?
C429 C430 C431 C432 -179.0(3) . . . . ?
C430 C431 C432 C433 -179.2(3) . . . . ?
C431 C432 C433 C434 180.0(3) . . . . ?
C432 C433 C434 C435 179.6(3) . . . . ?
C433 C434 C435 C436 -179.9(3) . . . . ?
C434 C435 C436 C437 179.7(3) . . . . ?
C435 C436 C437 C438 177.2(4) . . . . ?
C436 C437 C438 C439 178.1(4) . . . . ?
C623 C624 C625 C626 -156.4(13) . . . . ?
C624 C625 C626 C327 -148.9(18) . . . . ?
C626 C327 C628 C329 -178.0(8) . . . . ?
C628 C327 C626 C625 -162.5(11) . . . . ?
C628 C329 C630 C331 178.5(8) . . . . ?
C630 C329 C628 C327 -178.9(8) . . . . ?
C630 C331 C632 C333 178.2(8) . . . . ?
C632 C331 C630 C329 -179.8(8) . . . . ?
C632 C333 C634 C335 178.2(8) . . . . ?
C634 C333 C632 C331 -179.8(8) . . . . ?
C634 C335 C636 C337 -179.1(8) . . . . ?
C636 C335 C634 C333 -179.9(8) . . . . ?
C636 C337 C638 C339 -178.6(10) . . . . ?
C638 C337 C636 C335 -179.1(10) . . . . ?
O921 C902 C903 N931 57.8(3) . . . . ?
O921 C922 C923 C924 -162.0(3) . . . . ?
O922 C922 C923 C924 19.2(5) . . . . ?
N911 N912 N913 C914 -0.6(4) . . . . ?
N911 C901 C902 O921 -72.2(3) . . . . ?
N911 C901 C902 C903 170.7(2) . . . . ?
N912 N911 C901 C902 -84.3(3) . . . . ?
N912 N911 C915 C914 0.5(4) . . . . ?
N912 N913 C914 C915 0.9(5) . . . . ?
N913 C914 C915 N911 -0.8(5) . . . . ?
N931 N932 N933 C917 -2.2(6) . . . . ?
N931 C916 C917 N933 1.0(5) . . . . ?
N932 N931 C903 C902 75.6(4) . . . . ?
N932 N931 C916 C917 -2.5(5) . . . . ?
N932 N933 C917 C916 0.7(6) . . . . ?
C901 N911 N912 N913 178.0(3) . . . . ?
C901 N911 C915 C914 -177.2(3) . . . . ?
C901 C902 C903 N931 176.3(2) . . . . ?
C902 O921 C922 O922 -12.1(4) . . . . ?
C902 O921 C922 C923 169.1(2) . . . . ?
C903 N931 N932 N933 -177.5(4) . . . . ?
C903 N931 C916 C917 178.1(3) . . . . ?
C915 N911 N912 N913 0.0(4) . . . . ?
C915 N911 C901 C902 93.2(4) . . . . ?
C916 N931 N932 N933 3.0(5) . . . . ?
C916 N931 C903 C902 -105.0(4) . . . . ?
C922 O921 C902 C901 116.8(3) . . . . ?
C922 O921 C902 C903 -124.4(3) . . . . ?
C922 C923 C924 C925 178.6(3) . . . . ?
C923 C924 C925 C926 179.3(3) . . . . ?
C924 C925 C926 C927 -179.1(3) . . . . ?
C925 C926 C927 C928 178.5(3) . . . . ?
C926 C927 C928 C929 179.5(3) . . . . ?
C927 C928 C929 C930 178.4(3) . . . . ?
C928 C929 C930 C931 179.5(3) . . . . ?
C929 C930 C931 C932 178.7(3) . . . . ?
C930 C931 C932 C933 179.7(3) . . . . ?
C931 C932 C933 C934 178.3(3) . . . . ?
C932 C933 C934 C935 179.8(3) . . . . ?
C933 C934 C935 C936 178.0(3) . . . . ?
C934 C935 C936 C937 -178.6(3) . . . . ?
C935 C936 C937 C938 178.7(3) . . . . ?
C936 C937 C938 C939 -179.4(3) . . . . ?
